data_4316234
loop_
_publ_author_name
'Yoshimasa Makita'
'Kazuya Sugimoto'
'Kenta Furuyoshi'
'Keisuke Ikeda'
'Shin-ichi Fujiwara'
'Tsutomu Shin-ike'
'Akiya Ogawa'

_publ_contact_author_email makita@cc.osaka-dent.ac.jp
_publ_contact_author_fax +81-72-864-3162
_publ_contact_author_name 'Yoshimasa Makita'
_publ_section_title
;
 A Zinc(II)-Included Hemicryptophane: Facile Synthesis, Characterization,
 and Catalytic Activity
;
_journal_name_full 'Inorganic Chemistry'
_journal_page_first 7220
_journal_page_last 7222
_journal_paper_doi 10.1021/ic100725j
_journal_volume 49
_journal_year 2010
_chemical_formula_moiety 'C53 H57 N4 O8 Zn, C2 H3 O2, 3(H2 O) '
_chemical_formula_sum 'C55 H66 N4 O13 Zn'
_chemical_formula_weight 1056.53
_space_group_IT_number 2
_symmetry_cell_setting triclinic
_symmetry_Int_Tables_number 2
_symmetry_space_group_name_Hall '-P 1'
_symmetry_space_group_name_H-M 'P -1'
_audit_creation_date 2010-05-19
_audit_creation_method 'by CrystalStructure 3.8'
_cell_angle_alpha 64.3547(10)
_cell_angle_beta 78.9111(12)
_cell_angle_gamma 81.7640(12)
_cell_formula_units_Z 2
_cell_length_a 11.1164(5)
_cell_length_b 15.0225(6)
_cell_length_c 17.5824(8)
_cell_measurement_reflns_used 14682
_cell_measurement_temperature 133.1
_cell_measurement_theta_max 25.3
_cell_measurement_theta_min 3.0
_cell_volume 2591.5(2)
_computing_cell_refinement PROCESS-AUTO
_computing_data_collection PROCESS-AUTO
_computing_data_reduction CrystalStructure
_computing_publication_material 'CrystalStructure 3.8'
_computing_structure_refinement SHELXL
_computing_structure_solution SIR92
_diffrn_ambient_temperature 133.1
_diffrn_detector_area_resol_mean 10.00
_diffrn_measured_fraction_theta_full 0.997
_diffrn_measured_fraction_theta_max 0.997
_diffrn_measurement_device_type 'Rigaku RAXIS-RAPID'
_diffrn_measurement_method \w
_diffrn_radiation_type 'Mo K\a'
_diffrn_radiation_wavelength 0.71075
_diffrn_reflns_av_R_equivalents 0.047
_diffrn_reflns_limit_h_max 13
_diffrn_reflns_limit_h_min -13
_diffrn_reflns_limit_k_max 18
_diffrn_reflns_limit_k_min -18
_diffrn_reflns_limit_l_max 21
_diffrn_reflns_limit_l_min -17
_diffrn_reflns_number 21429
_diffrn_reflns_theta_full 25.31
_diffrn_reflns_theta_max 25.31
_exptl_absorpt_coefficient_mu 0.543
_exptl_absorpt_correction_T_max 0.932
_exptl_absorpt_correction_T_min 0.655
_exptl_absorpt_correction_type multi-scan
_exptl_absorpt_process_details
;
    Higashi, T. (1995). Program for Absorption Correction.
    Rigaku Corporation, Tokyo, Japan.
;
_exptl_crystal_colour colorless
_exptl_crystal_density_diffrn 1.354
_exptl_crystal_density_method 'not measured'
_exptl_crystal_description block
_exptl_crystal_F_000 1116.00
_exptl_crystal_size_max 0.24
_exptl_crystal_size_mid 0.15
_exptl_crystal_size_min 0.13
_refine_diff_density_max 3.47
_refine_diff_density_min -0.94
_refine_ls_extinction_method none
_refine_ls_goodness_of_fit_ref 1.128
_refine_ls_hydrogen_treatment refall
_refine_ls_number_parameters 659
_refine_ls_number_reflns 9402
_refine_ls_R_factor_gt 0.0681
_refine_ls_shift/su_max 0.0010
_refine_ls_structure_factor_coef Fsqd
_refine_ls_weighting_details 'w = 1/[\s^2^(Fo^2^)+(0.1337P)^2^+6.2803P] where P=(Fo^2^+2Fc^2^)/3'
_refine_ls_weighting_scheme calc
_refine_ls_wR_factor_ref 0.2441
_reflns_number_gt 6899
_reflns_number_total 9402
_reflns_threshold_expression F^2^>2.0\s(F^2^)
_cod_data_source_file ic100725j_si_002.cif
_cod_data_source_block '_No2'
_cod_original_cell_volume 2591.55(20)
_cod_original_formula_sum 'C55 H66 N4 O13 Zn '
_cod_database_code 4316234

loop_
_symmetry_equiv_pos_site_id
_symmetry_equiv_pos_as_xyz
1 +X,+Y,+Z
2 -X,-Y,-Z

loop_
_atom_site_label
_atom_site_type_symbol
_atom_site_fract_x
_atom_site_fract_y
_atom_site_fract_z
_atom_site_U_iso_or_equiv
_atom_site_adp_type
_atom_site_occupancy
_atom_site_symmetry_multiplicity
_atom_site_calc_flag
_atom_site_refinement_flags
_atom_site_disorder_assembly
_atom_site_disorder_group
Zn(1) Zn 0.59754(5) 0.36830(4) 0.21218(3) 0.0216(2) Uani 1.00 1 d . . .
O(1) O 0.6387(3) 0.5062(2) 0.1661(2) 0.0248(7) Uani 1.00 1 d . . .
O(2) O 0.6320(3) 0.5119(2) 0.0387(2) 0.0325(8) Uani 1.00 1 d . . .
O(3) O 0.3860(3) 0.8758(2) 0.1048(2) 0.0273(7) Uani 1.00 1 d . . .
O(4) O 0.3115(3) 0.8871(2) 0.2593(2) 0.0320(8) Uani 1.00 1 d . . .
O(5) O 0.7311(3) 0.5934(2) 0.4722(2) 0.0239(7) Uani 1.00 1 d . . .
O(6) O 0.9572(3) 0.5501(2) 0.4074(2) 0.0290(8) Uani 1.00 1 d . . .
O(7) O 1.0838(2) 0.6900(2) 0.0152(2) 0.0237(7) Uani 1.00 1 d . . .
O(8) O 0.9224(3) 0.8009(2) -0.0921(2) 0.0253(7) Uani 1.00 1 d . . .
O(9) O 0.6955(4) -0.0052(3) 0.4968(3) 0.0647(14) Uani 1.00 1 d . . .
O(10) O 0.7629(4) 0.1457(3) 0.4191(3) 0.0536(12) Uani 1.00 1 d . . .
O(11) O 0.4809(4) 0.0761(3) 0.5585(2) 0.0487(11) Uani 1.00 1 d . . .
O(12) O 0.2003(4) 0.1499(4) 0.3520(3) 0.0688(14) Uani 1.00 1 d . . .
O(13) O 0.9745(5) 0.2145(5) 0.4278(4) 0.101(2) Uani 1.00 1 d . . .
N(1) N 0.5620(3) 0.2407(2) 0.1965(2) 0.0197(8) Uani 1.00 1 d . . .
N(2) N 0.4081(3) 0.4162(2) 0.1685(2) 0.0185(8) Uani 1.00 1 d . . .
N(3) N 0.5553(3) 0.2847(2) 0.3443(2) 0.0219(8) Uani 1.00 1 d . . .
N(4) N 0.7925(3) 0.3099(2) 0.1860(2) 0.0208(8) Uani 1.00 1 d . . .
C(1) C 0.4662(4) 0.2689(3) 0.1408(3) 0.0215(9) Uani 1.00 1 d . . .
C(2) C 0.3598(4) 0.3300(3) 0.1664(3) 0.0231(10) Uani 1.00 1 d . . .
C(3) C 0.5207(4) 0.1677(3) 0.2860(3) 0.0237(10) Uani 1.00 1 d . . .
C(4) C 0.4709(4) 0.2160(3) 0.3460(2) 0.0223(10) Uani 1.00 1 d . . .
C(5) C 0.6778(4) 0.2046(3) 0.1586(3) 0.0230(10) Uani 1.00 1 d . . .
C(6) C 0.7857(4) 0.2075(3) 0.1984(3) 0.0237(10) Uani 1.00 1 d . . .
C(7) C 0.3103(4) 0.4713(3) 0.2043(3) 0.0211(9) Uani 1.00 1 d . . .
C(8) C 0.3379(3) 0.5761(3) 0.1790(3) 0.0206(9) Uani 1.00 1 d . . .
C(9) C 0.3612(4) 0.6079(3) 0.2372(3) 0.0260(10) Uani 1.00 1 d . . .
C(10) C 0.3812(4) 0.7054(3) 0.2158(3) 0.0286(11) Uani 1.00 1 d . . .
C(11) C 0.3762(4) 0.7746(3) 0.1328(3) 0.0209(9) Uani 1.00 1 d . . .
C(12) C 0.3569(4) 0.7450(3) 0.0721(3) 0.0234(10) Uani 1.00 1 d . . .
C(13) C 0.3378(4) 0.6460(3) 0.0955(3) 0.0216(9) Uani 1.00 1 d . . .
C(14) C 0.4666(4) 0.9034(3) 0.1421(3) 0.0251(10) Uani 1.00 1 d . . .
C(15) C 0.4314(4) 0.9047(3) 0.2230(3) 0.0252(10) Uani 1.00 1 d . . .
C(16) C 0.5201(4) 0.9217(3) 0.2598(3) 0.0249(10) Uani 1.00 1 d . . .
C(17) C 0.6392(4) 0.9440(3) 0.2156(3) 0.0212(9) Uani 1.00 1 d . . .
C(18) C 0.6670(4) 0.9584(3) 0.1303(3) 0.0216(9) Uani 1.00 1 d . . .
C(19) C 0.5802(4) 0.9335(3) 0.0962(3) 0.0228(10) Uani 1.00 1 d . . .
C(20) C 0.2710(5) 0.9023(4) 0.3355(3) 0.0406(13) Uani 1.00 1 d . . .
C(21) C 0.4942(4) 0.3287(3) 0.4054(3) 0.0259(10) Uani 1.00 1 d . . .
C(22) C 0.5705(4) 0.3955(3) 0.4180(3) 0.0243(10) Uani 1.00 1 d . . .
C(23) C 0.5935(4) 0.3730(3) 0.5003(3) 0.0249(10) Uani 1.00 1 d . . .
C(24) C 0.6507(4) 0.4385(3) 0.5162(3) 0.0247(10) Uani 1.00 1 d . . .
C(25) C 0.6832(4) 0.5278(3) 0.4507(3) 0.0230(10) Uani 1.00 1 d . . .
C(26) C 0.6641(4) 0.5516(3) 0.3680(3) 0.0264(10) Uani 1.00 1 d . . .
C(27) C 0.6077(4) 0.4841(3) 0.3533(2) 0.0235(10) Uani 1.00 1 d . . .
C(28) C 0.7956(4) 0.6696(3) 0.4036(2) 0.0217(9) Uani 1.00 1 d . . .
C(29) C 0.9134(4) 0.6462(3) 0.3696(3) 0.0259(10) Uani 1.00 1 d . . .
C(30) C 0.9758(4) 0.7214(3) 0.3000(3) 0.0249(10) Uani 1.00 1 d . . .
C(31) C 0.9214(4) 0.8177(3) 0.2636(3) 0.0242(10) Uani 1.00 1 d . . .
C(32) C 0.8049(4) 0.8406(3) 0.3011(3) 0.0232(10) Uani 1.00 1 d . . .
C(33) C 0.7432(4) 0.7645(3) 0.3715(3) 0.0243(10) Uani 1.00 1 d . . .
C(34) C 1.0811(4) 0.5263(4) 0.3770(3) 0.0373(13) Uani 1.00 1 d . . .
C(35) C 0.8892(4) 0.3178(3) 0.2313(3) 0.0291(11) Uani 1.00 1 d . . .
C(36) C 0.9483(4) 0.4147(3) 0.1812(3) 0.0231(10) Uani 1.00 1 d . . .
C(37) C 0.9067(4) 0.4971(3) 0.1982(3) 0.0263(10) Uani 1.00 1 d . . .
C(38) C 0.9508(4) 0.5898(3) 0.1456(3) 0.0252(10) Uani 1.00 1 d . . .
C(39) C 1.0384(4) 0.5997(3) 0.0750(2) 0.0208(9) Uani 1.00 1 d . . .
C(40) C 1.0873(4) 0.5174(3) 0.0603(3) 0.0225(10) Uani 1.00 1 d . . .
C(41) C 1.0409(4) 0.4258(3) 0.1126(3) 0.0250(10) Uani 1.00 1 d . . .
C(42) C 1.0199(4) 0.7726(3) 0.0244(3) 0.0215(9) Uani 1.00 1 d . . .
C(43) C 0.9335(4) 0.8275(3) -0.0289(3) 0.0221(10) Uani 1.00 1 d . . .
C(44) C 0.8640(4) 0.9040(3) -0.0125(3) 0.0232(10) Uani 1.00 1 d . . .
C(45) C 0.8762(4) 0.9246(3) 0.0556(3) 0.0218(10) Uani 1.00 1 d . . .
C(46) C 0.9691(4) 0.8730(3) 0.1055(2) 0.0212(9) Uani 1.00 1 d . . .
C(47) C 1.0406(4) 0.7978(3) 0.0876(3) 0.0225(10) Uani 1.00 1 d . . .
C(48) C 0.8393(4) 0.8619(3) -0.1505(3) 0.0316(11) Uani 1.00 1 d . . .
C(49) C 0.7366(4) 0.9428(3) 0.2665(3) 0.0236(10) Uani 1.00 1 d . . .
C(50) C 0.9906(4) 0.8889(3) 0.1812(3) 0.0255(10) Uani 1.00 1 d . . .
C(51) C 0.7853(4) 1.0008(3) 0.0728(3) 0.0227(10) Uani 1.00 1 d . . .
C(52) C 0.6810(4) 0.6568(3) 0.0483(3) 0.0275(11) Uani 1.00 1 d . . .
C(53) C 0.6479(4) 0.5506(3) 0.0854(3) 0.0231(10) Uani 1.00 1 d . . .
C(54) C 0.8944(6) 0.0058(5) 0.4153(4) 0.0542(17) Uani 1.00 1 d . . .
C(55) C 0.7756(6) 0.0532(5) 0.4447(4) 0.0464(15) Uani 1.00 1 d . . .
H(1) H 0.4357 0.2084 0.1441 0.026 Uiso 1.00 1 c R . .
H(2) H 0.5024 0.3074 0.0809 0.026 Uiso 1.00 1 c R . .
H(3) H 0.3010 0.3534 0.1249 0.028 Uiso 1.00 1 c R . .
H(4) H 0.3162 0.2892 0.2233 0.028 Uiso 1.00 1 c R . .
H(5) H 0.4251 0.4593 0.1114 0.022 Uiso 1.00 1 c R . .
H(6) H 0.5911 0.1208 0.3079 0.028 Uiso 1.00 1 c R . .
H(7) H 0.4563 0.1292 0.2849 0.028 Uiso 1.00 1 c R . .
H(8) H 0.3915 0.2528 0.3306 0.027 Uiso 1.00 1 c R . .
H(9) H 0.4551 0.1639 0.4048 0.027 Uiso 1.00 1 c R . .
H(10) H 0.6263 0.2480 0.3642 0.026 Uiso 1.00 1 c R . .
H(11) H 0.6923 0.2462 0.0964 0.028 Uiso 1.00 1 c R . .
H(12) H 0.6707 0.1359 0.1671 0.028 Uiso 1.00 1 c R . .
H(13) H 0.7743 0.1633 0.2601 0.028 Uiso 1.00 1 c R . .
H(14) H 0.8628 0.1849 0.1711 0.028 Uiso 1.00 1 c R . .
H(15) H 0.8183 0.3454 0.1281 0.025 Uiso 1.00 1 c R . .
H(16) H 0.2987 0.4363 0.2673 0.025 Uiso 1.00 1 c R . .
H(17) H 0.2322 0.4716 0.1850 0.025 Uiso 1.00 1 c R . .
H(18) H 0.3637 0.5609 0.2944 0.031 Uiso 1.00 1 c R . .
H(19) H 0.3981 0.7244 0.2575 0.034 Uiso 1.00 1 c R . .
H(20) H 0.3565 0.7919 0.0146 0.028 Uiso 1.00 1 c R . .
H(21) H 0.3246 0.6262 0.0534 0.026 Uiso 1.00 1 c R . .
H(22) H 0.5001 0.9182 0.3160 0.030 Uiso 1.00 1 c R . .
H(23) H 0.5999 0.9373 0.0399 0.027 Uiso 1.00 1 c R . .
H(24) H 0.1880 0.8797 0.3596 0.049 Uiso 1.00 1 c R . .
H(25) H 0.2700 0.9728 0.3220 0.049 Uiso 1.00 1 c R . .
H(26) H 0.3272 0.8647 0.3771 0.049 Uiso 1.00 1 c R . .
H(27) H 0.4702 0.2740 0.4615 0.031 Uiso 1.00 1 c R . .
H(28) H 0.4178 0.3670 0.3849 0.031 Uiso 1.00 1 c R . .
H(29) H 0.5696 0.3120 0.5459 0.030 Uiso 1.00 1 c R . .
H(30) H 0.6673 0.4218 0.5720 0.030 Uiso 1.00 1 c R . .
H(31) H 0.6888 0.6123 0.3225 0.032 Uiso 1.00 1 c R . .
H(32) H 0.5946 0.4998 0.2969 0.028 Uiso 1.00 1 c R . .
H(33) H 1.0568 0.7069 0.2770 0.030 Uiso 1.00 1 c R . .
H(34) H 0.6642 0.7791 0.3972 0.029 Uiso 1.00 1 c R . .
H(35) H 1.1372 0.5631 0.3876 0.045 Uiso 1.00 1 c R . .
H(36) H 1.0897 0.5444 0.3157 0.045 Uiso 1.00 1 c R . .
H(37) H 1.1012 0.4551 0.4071 0.045 Uiso 1.00 1 c R . .
H(38) H 0.9525 0.2623 0.2386 0.035 Uiso 1.00 1 c R . .
H(39) H 0.8516 0.3131 0.2886 0.035 Uiso 1.00 1 c R . .
H(40) H 0.8471 0.4900 0.2467 0.032 Uiso 1.00 1 c R . .
H(41) H 0.9213 0.6454 0.1579 0.030 Uiso 1.00 1 c R . .
H(42) H 1.1521 0.5236 0.0147 0.027 Uiso 1.00 1 c R . .
H(43) H 1.0729 0.3699 0.1014 0.030 Uiso 1.00 1 c R . .
H(44) H 0.8061 0.9437 -0.0492 0.028 Uiso 1.00 1 c R . .
H(45) H 1.1054 0.7631 0.1198 0.027 Uiso 1.00 1 c R . .
H(46) H 0.8553 0.9316 -0.1709 0.038 Uiso 1.00 1 c R . .
H(47) H 0.7545 0.8517 -0.1215 0.038 Uiso 1.00 1 c R . .
H(48) H 0.8512 0.8442 -0.1991 0.038 Uiso 1.00 1 c R . .
H(49) H 0.6970 0.9597 0.3144 0.028 Uiso 1.00 1 c R . .
H(50) H 0.7957 0.9932 0.2294 0.028 Uiso 1.00 1 c R . .
H(51) H 1.0796 0.8792 0.1851 0.031 Uiso 1.00 1 c R . .
H(52) H 0.9631 0.9578 0.1729 0.031 Uiso 1.00 1 c R . .
H(53) H 0.7643 1.0527 0.0178 0.027 Uiso 1.00 1 c R . .
H(54) H 0.8246 1.0325 0.0998 0.027 Uiso 1.00 1 c R . .
H(55) H 0.6938 0.6733 0.0941 0.033 Uiso 1.00 1 c R . .
H(56) H 0.6140 0.7006 0.0194 0.033 Uiso 1.00 1 c R . .
H(57) H 0.7565 0.6654 0.0072 0.033 Uiso 1.00 1 c R . .
H(58) H 0.8782 -0.0234 0.3784 0.065 Uiso 1.00 1 c R . .
H(59) H 0.9277 -0.0459 0.4651 0.065 Uiso 1.00 1 c R . .
H(60) H 0.9540 0.0563 0.3835 0.065 Uiso 1.00 1 c R . .
H(61) H 0.4268 0.0373 0.5549 0.058 Uiso 1.00 1 c R . .
H(62) H 0.5466 0.0850 0.5150 0.058 Uiso 1.00 1 c R . .
H(63) H 0.2255 0.0968 0.3404 0.084 Uiso 1.00 1 c R . .
H(64) H 0.1150 0.1617 0.3534 0.084 Uiso 1.00 1 c R . .
H(65) H 0.9154 0.1738 0.4455 0.114 Uiso 1.00 1 c R . .
H(66) H 0.9572 0.2782 0.4223 0.114 Uiso 1.00 1 c R . .

loop_
_atom_site_aniso_label
_atom_site_aniso_U_11
_atom_site_aniso_U_22
_atom_site_aniso_U_33
_atom_site_aniso_U_12
_atom_site_aniso_U_13
_atom_site_aniso_U_23
Zn(1) 0.0242(3) 0.0193(3) 0.0213(3) -0.0045(2) 0.0011(2) -0.0094(2)
O(1) 0.0265(17) 0.0234(17) 0.0225(17) -0.0046(14) -0.0008(13) -0.0080(14)
O(2) 0.036(2) 0.036(2) 0.0279(18) -0.0116(16) 0.0033(15) -0.0163(17)
O(3) 0.0297(18) 0.0227(17) 0.0318(18) -0.0034(14) -0.0083(15) -0.0115(15)
O(4) 0.0227(18) 0.040(2) 0.037(2) -0.0040(15) 0.0029(15) -0.0219(17)
O(5) 0.0276(17) 0.0262(17) 0.0210(16) -0.0071(14) 0.0005(13) -0.0127(14)
O(6) 0.0261(18) 0.0248(18) 0.0261(18) 0.0045(14) -0.0006(14) -0.0044(15)
O(7) 0.0220(16) 0.0205(16) 0.0269(17) -0.0011(13) 0.0007(13) -0.0099(14)
O(8) 0.0257(17) 0.0263(17) 0.0256(17) -0.0000(14) -0.0033(14) -0.0131(15)
O(9) 0.045(2) 0.048(2) 0.088(3) -0.014(2) 0.004(2) -0.019(2)
O(10) 0.037(2) 0.045(2) 0.059(2) -0.002(2) -0.011(2) -0.003(2)
O(11) 0.060(2) 0.055(2) 0.030(2) -0.004(2) -0.0017(19) -0.019(2)
O(12) 0.059(3) 0.079(3) 0.063(3) -0.025(2) 0.002(2) -0.024(2)
O(13) 0.067(3) 0.098(5) 0.111(5) -0.011(3) -0.024(3) -0.012(4)
N(1) 0.024(2) 0.0164(18) 0.0184(19) -0.0043(15) 0.0014(15) -0.0076(16)
N(2) 0.0223(19) 0.0147(17) 0.0169(18) -0.0044(15) -0.0002(15) -0.0053(15)
N(3) 0.023(2) 0.0190(19) 0.022(2) -0.0046(16) 0.0031(16) -0.0093(16)
N(4) 0.024(2) 0.0167(18) 0.0197(19) -0.0037(16) -0.0026(15) -0.0048(16)
C(1) 0.023(2) 0.017(2) 0.025(2) -0.0032(18) -0.0051(19) -0.0077(19)
C(2) 0.021(2) 0.026(2) 0.025(2) -0.0045(19) -0.0054(19) -0.012(2)
C(3) 0.024(2) 0.019(2) 0.031(2) -0.0045(19) -0.002(2) -0.013(2)
C(4) 0.028(2) 0.021(2) 0.017(2) -0.0081(19) 0.0025(18) -0.0073(19)
C(5) 0.028(2) 0.021(2) 0.021(2) -0.0004(19) -0.0010(19) -0.0108(19)
C(6) 0.025(2) 0.019(2) 0.025(2) 0.0024(19) 0.0006(19) -0.011(2)
C(7) 0.018(2) 0.027(2) 0.021(2) -0.0034(19) 0.0015(18) -0.014(2)
C(8) 0.012(2) 0.024(2) 0.025(2) 0.0022(18) -0.0051(17) -0.009(2)
C(9) 0.030(2) 0.026(2) 0.021(2) -0.008(2) 0.001(2) -0.010(2)
C(10) 0.038(2) 0.026(2) 0.027(2) -0.004(2) -0.005(2) -0.015(2)
C(11) 0.016(2) 0.017(2) 0.026(2) -0.0049(17) 0.0006(18) -0.0065(19)
C(12) 0.025(2) 0.025(2) 0.018(2) 0.002(2) -0.0012(18) -0.009(2)
C(13) 0.020(2) 0.026(2) 0.021(2) -0.0007(19) -0.0050(18) -0.012(2)
C(14) 0.028(2) 0.021(2) 0.031(2) -0.002(2) -0.007(2) -0.014(2)
C(15) 0.022(2) 0.021(2) 0.029(2) 0.0008(19) 0.000(2) -0.010(2)
C(16) 0.028(2) 0.024(2) 0.023(2) -0.001(2) 0.001(2) -0.013(2)
C(17) 0.027(2) 0.013(2) 0.024(2) 0.0001(18) -0.0037(19) -0.0088(18)
C(18) 0.023(2) 0.012(2) 0.029(2) 0.0002(18) -0.0007(19) -0.0094(19)
C(19) 0.027(2) 0.018(2) 0.025(2) -0.0019(19) -0.0015(19) -0.0112(19)
C(20) 0.029(2) 0.055(3) 0.035(3) 0.000(2) 0.005(2) -0.021(2)
C(21) 0.030(2) 0.030(2) 0.022(2) -0.007(2) 0.005(2) -0.016(2)
C(22) 0.022(2) 0.028(2) 0.026(2) -0.000(2) -0.0005(19) -0.016(2)
C(23) 0.026(2) 0.026(2) 0.021(2) -0.003(2) -0.0005(19) -0.008(2)
C(24) 0.028(2) 0.031(2) 0.015(2) -0.004(2) -0.0035(19) -0.009(2)
C(25) 0.023(2) 0.021(2) 0.026(2) -0.0031(19) 0.0053(19) -0.014(2)
C(26) 0.034(2) 0.027(2) 0.021(2) -0.007(2) 0.003(2) -0.014(2)
C(27) 0.026(2) 0.030(2) 0.013(2) -0.004(2) 0.0017(18) -0.009(2)
C(28) 0.024(2) 0.023(2) 0.020(2) -0.0059(19) -0.0001(18) -0.0100(19)
C(29) 0.025(2) 0.030(2) 0.022(2) -0.005(2) -0.0005(19) -0.010(2)
C(30) 0.023(2) 0.024(2) 0.026(2) -0.000(2) -0.0014(19) -0.010(2)
C(31) 0.025(2) 0.031(2) 0.023(2) -0.009(2) -0.0026(19) -0.016(2)
C(32) 0.024(2) 0.024(2) 0.029(2) -0.0014(19) -0.005(2) -0.016(2)
C(33) 0.022(2) 0.028(2) 0.025(2) -0.007(2) 0.0028(19) -0.013(2)
C(34) 0.027(2) 0.034(2) 0.039(3) 0.007(2) -0.000(2) -0.008(2)
C(35) 0.027(2) 0.026(2) 0.031(2) -0.004(2) -0.002(2) -0.009(2)
C(36) 0.025(2) 0.018(2) 0.023(2) -0.0032(19) -0.0066(19) -0.0045(19)
C(37) 0.022(2) 0.032(2) 0.024(2) -0.005(2) 0.0029(19) -0.014(2)
C(38) 0.021(2) 0.024(2) 0.032(2) -0.0034(19) 0.001(2) -0.014(2)
C(39) 0.018(2) 0.022(2) 0.020(2) -0.0032(18) 0.0003(18) -0.0070(19)
C(40) 0.019(2) 0.024(2) 0.024(2) 0.0015(19) -0.0051(19) -0.010(2)
C(41) 0.024(2) 0.029(2) 0.027(2) -0.003(2) -0.0029(19) -0.016(2)
C(42) 0.017(2) 0.017(2) 0.027(2) -0.0028(18) 0.0021(18) -0.0070(19)
C(43) 0.019(2) 0.025(2) 0.023(2) -0.0080(19) 0.0019(18) -0.009(2)
C(44) 0.020(2) 0.019(2) 0.025(2) -0.0020(18) 0.0006(19) -0.005(2)
C(45) 0.020(2) 0.015(2) 0.026(2) -0.0082(18) 0.0044(19) -0.0055(19)
C(46) 0.019(2) 0.020(2) 0.022(2) -0.0073(18) 0.0043(18) -0.0074(19)
C(47) 0.015(2) 0.021(2) 0.026(2) -0.0039(18) -0.0004(18) -0.005(2)
C(48) 0.032(2) 0.025(2) 0.037(2) -0.002(2) -0.008(2) -0.012(2)
C(49) 0.024(2) 0.019(2) 0.029(2) -0.0013(19) -0.002(2) -0.013(2)
C(50) 0.024(2) 0.021(2) 0.034(2) -0.006(2) -0.002(2) -0.013(2)
C(51) 0.024(2) 0.015(2) 0.028(2) -0.0025(18) -0.0003(19) -0.009(2)
C(52) 0.029(2) 0.024(2) 0.025(2) -0.009(2) -0.003(2) -0.005(2)
C(53) 0.016(2) 0.031(2) 0.023(2) -0.0042(19) 0.0018(18) -0.013(2)
C(54) 0.048(3) 0.060(4) 0.048(3) 0.001(3) -0.009(3) -0.017(3)
C(55) 0.045(3) 0.048(3) 0.038(3) -0.009(3) -0.006(2) -0.009(2)

loop_
_atom_type_symbol
_atom_type_description
_atom_type_scat_dispersion_real
_atom_type_scat_dispersion_imag
_atom_type_scat_source
C C 0.003 0.002
;
International Tables for Crystallography
(1992, Vol. C, Tables 4.2.6.8 and 6.1.1.4)
;
H H 0.000 0.000
;
International Tables for Crystallography
(1992, Vol. C, Table 6.1.1.4)
;
N N 0.006 0.003
;
International Tables for Crystallography
(1992, Vol. C, Tables 4.2.6.8 and 6.1.1.4)
;
O O 0.011 0.006
;
International Tables for Crystallography
(1992, Vol. C, Tables 4.2.6.8 and 6.1.1.4)
;
Zn Zn 0.284 1.430
;
International Tables for Crystallography
(1992, Vol. C, Tables 4.2.6.8 and 6.1.1.4)
;

loop_
_geom_angle_atom_site_label_1
_geom_angle_atom_site_label_2
_geom_angle_atom_site_label_3
_geom_angle
_geom_angle_publ_flag
_geom_angle_site_symmetry_1
_geom_angle_site_symmetry_2
_geom_angle_site_symmetry_3
O(1) Zn(1) N(1) 151.77(15) yes . . .
O(1) Zn(1) N(2) 91.40(14) yes . . .
O(1) Zn(1) N(3) 121.02(18) yes . . .
O(1) Zn(1) N(4) 94.54(13) yes . . .
N(1) Zn(1) N(2) 79.20(15) yes . . .
N(1) Zn(1) N(3) 87.14(16) yes . . .
N(1) Zn(1) N(4) 80.35(15) yes . . .
N(2) Zn(1) N(3) 103.15(14) yes . . .
N(2) Zn(1) N(4) 146.99(16) yes . . .
N(3) Zn(1) N(4) 101.41(13) yes . . .
Zn(1) O(1) C(53) 113.9(3) yes . . .
C(11) O(3) C(14) 116.7(3) yes . . .
C(15) O(4) C(20) 116.6(5) yes . . .
C(25) O(5) C(28) 115.5(4) yes . . .
C(29) O(6) C(34) 116.8(3) yes . . .
C(39) O(7) C(42) 114.1(3) yes . . .
C(43) O(8) C(48) 116.9(4) yes . . .
Zn(1) N(1) C(1) 109.1(2) yes . . .
Zn(1) N(1) C(3) 103.8(3) yes . . .
Zn(1) N(1) C(5) 108.2(3) yes . . .
C(1) N(1) C(3) 112.8(3) yes . . .
C(1) N(1) C(5) 111.1(4) yes . . .
C(3) N(1) C(5) 111.6(3) yes . . .
Zn(1) N(2) C(2) 108.4(2) yes . . .
Zn(1) N(2) C(7) 123.4(3) yes . . .
C(2) N(2) C(7) 111.2(3) yes . . .
Zn(1) N(3) C(4) 100.6(3) yes . . .
Zn(1) N(3) C(21) 123.5(2) yes . . .
C(4) N(3) C(21) 107.6(3) yes . . .
Zn(1) N(4) C(6) 106.4(2) yes . . .
Zn(1) N(4) C(35) 119.6(3) yes . . .
C(6) N(4) C(35) 111.6(3) yes . . .
N(1) C(1) C(2) 111.5(4) yes . . .
N(2) C(2) C(1) 108.9(3) yes . . .
N(1) C(3) C(4) 113.1(3) yes . . .
N(3) C(4) C(3) 112.9(3) yes . . .
N(1) C(5) C(6) 111.2(4) yes . . .
N(4) C(6) C(5) 108.1(3) yes . . .
N(2) C(7) C(8) 113.4(3) yes . . .
C(7) C(8) C(9) 122.0(4) yes . . .
C(7) C(8) C(13) 120.7(5) yes . . .
C(9) C(8) C(13) 117.2(4) yes . . .
C(8) C(9) C(10) 122.9(4) yes . . .
C(9) C(10) C(11) 118.9(5) yes . . .
O(3) C(11) C(10) 124.4(5) yes . . .
O(3) C(11) C(12) 115.8(3) yes . . .
C(10) C(11) C(12) 119.9(4) yes . . .
C(11) C(12) C(13) 119.9(4) yes . . .
C(8) C(13) C(12) 121.2(5) yes . . .
O(3) C(14) C(15) 121.2(4) yes . . .
O(3) C(14) C(19) 118.5(5) yes . . .
C(15) C(14) C(19) 120.2(5) yes . . .
O(4) C(15) C(14) 116.6(5) yes . . .
O(4) C(15) C(16) 125.5(5) yes . . .
C(14) C(15) C(16) 117.8(4) yes . . .
C(15) C(16) C(17) 121.2(5) yes . . .
C(16) C(17) C(18) 120.2(5) yes . . .
C(16) C(17) C(49) 117.3(4) yes . . .
C(18) C(17) C(49) 122.4(4) yes . . .
C(17) C(18) C(19) 117.5(4) yes . . .
C(17) C(18) C(51) 123.7(5) yes . . .
C(19) C(18) C(51) 118.8(4) yes . . .
C(14) C(19) C(18) 121.8(5) yes . . .
N(3) C(21) C(22) 115.7(3) yes . . .
C(21) C(22) C(23) 119.2(3) yes . . .
C(21) C(22) C(27) 122.5(4) yes . . .
C(23) C(22) C(27) 117.9(5) yes . . .
C(22) C(23) C(24) 121.0(4) yes . . .
C(23) C(24) C(25) 119.7(5) yes . . .
O(5) C(25) C(24) 116.8(4) yes . . .
O(5) C(25) C(26) 122.3(3) yes . . .
C(24) C(25) C(26) 120.9(5) yes . . .
C(25) C(26) C(27) 118.5(4) yes . . .
C(22) C(27) C(26) 122.1(5) yes . . .
O(5) C(28) C(29) 118.5(3) yes . . .
O(5) C(28) C(33) 120.4(4) yes . . .
C(29) C(28) C(33) 121.1(3) yes . . .
O(6) C(29) C(28) 116.1(3) yes . . .
O(6) C(29) C(30) 125.5(4) yes . . .
C(28) C(29) C(30) 118.3(4) yes . . .
C(29) C(30) C(31) 121.4(4) yes . . .
C(30) C(31) C(32) 119.2(3) yes . . .
C(30) C(31) C(50) 116.5(4) yes . . .
C(32) C(31) C(50) 124.2(4) yes . . .
C(31) C(32) C(33) 118.8(4) yes . . .
C(31) C(32) C(49) 123.7(3) yes . . .
C(33) C(32) C(49) 117.4(4) yes . . .
C(28) C(33) C(32) 121.0(4) yes . . .
N(4) C(35) C(36) 110.4(3) yes . . .
C(35) C(36) C(37) 121.3(4) yes . . .
C(35) C(36) C(41) 120.5(5) yes . . .
C(37) C(36) C(41) 118.1(4) yes . . .
C(36) C(37) C(38) 121.4(4) yes . . .
C(37) C(38) C(39) 119.0(5) yes . . .
O(7) C(39) C(38) 123.9(4) yes . . .
O(7) C(39) C(40) 115.6(3) yes . . .
C(38) C(39) C(40) 120.5(4) yes . . .
C(39) C(40) C(41) 119.5(4) yes . . .
C(36) C(41) C(40) 121.1(5) yes . . .
O(7) C(42) C(43) 119.4(5) yes . . .
O(7) C(42) C(47) 120.0(4) yes . . .
C(43) C(42) C(47) 120.6(4) yes . . .
O(8) C(43) C(42) 117.1(4) yes . . .
O(8) C(43) C(44) 125.4(4) yes . . .
C(42) C(43) C(44) 117.4(5) yes . . .
C(43) C(44) C(45) 122.6(4) yes . . .
C(44) C(45) C(46) 119.3(4) yes . . .
C(44) C(45) C(51) 117.4(4) yes . . .
C(46) C(45) C(51) 123.3(5) yes . . .
C(45) C(46) C(47) 117.8(5) yes . . .
C(45) C(46) C(50) 123.9(4) yes . . .
C(47) C(46) C(50) 118.2(4) yes . . .
C(42) C(47) C(46) 121.9(4) yes . . .
C(17) C(49) C(32) 110.4(4) yes . . .
C(31) C(50) C(46) 111.1(4) yes . . .
C(18) C(51) C(45) 113.8(3) yes . . .
O(1) C(53) O(2) 124.1(4) yes . . .
O(1) C(53) C(52) 114.8(5) yes . . .
O(2) C(53) C(52) 121.0(4) yes . . .
O(9) C(55) O(10) 123.9(6) yes . . .
O(9) C(55) C(54) 116.6(6) yes . . .
O(10) C(55) C(54) 119.4(5) yes . . .
H(61) O(11) H(62) 108.6 no . . .
H(63) O(12) H(64) 109.6 no . . .
H(65) O(13) H(66) 120.4 no . . .
Zn(1) N(2) H(5) 103.9 no . . .
C(2) N(2) H(5) 103.9 no . . .
C(7) N(2) H(5) 103.9 no . . .
Zn(1) N(3) H(10) 108.1 no . . .
C(4) N(3) H(10) 108.1 no . . .
C(21) N(3) H(10) 108.1 no . . .
Zn(1) N(4) H(15) 106.1 no . . .
C(6) N(4) H(15) 106.1 no . . .
C(35) N(4) H(15) 106.1 no . . .
N(1) C(1) H(1) 109.3 no . . .
N(1) C(1) H(2) 109.3 no . . .
C(2) C(1) H(1) 109.3 no . . .
C(2) C(1) H(2) 109.3 no . . .
H(1) C(1) H(2) 108.0 no . . .
N(2) C(2) H(3) 109.9 no . . .
N(2) C(2) H(4) 109.9 no . . .
C(1) C(2) H(3) 109.9 no . . .
C(1) C(2) H(4) 109.9 no . . .
H(3) C(2) H(4) 108.3 no . . .
N(1) C(3) H(6) 109.0 no . . .
N(1) C(3) H(7) 109.0 no . . .
C(4) C(3) H(6) 109.0 no . . .
C(4) C(3) H(7) 108.9 no . . .
H(6) C(3) H(7) 107.8 no . . .
N(3) C(4) H(8) 109.0 no . . .
N(3) C(4) H(9) 109.0 no . . .
C(3) C(4) H(8) 109.0 no . . .
C(3) C(4) H(9) 109.0 no . . .
H(8) C(4) H(9) 107.8 no . . .
N(1) C(5) H(11) 109.4 no . . .
N(1) C(5) H(12) 109.4 no . . .
C(6) C(5) H(11) 109.4 no . . .
C(6) C(5) H(12) 109.4 no . . .
H(11) C(5) H(12) 108.0 no . . .
N(4) C(6) H(13) 110.1 no . . .
N(4) C(6) H(14) 110.1 no . . .
C(5) C(6) H(13) 110.1 no . . .
C(5) C(6) H(14) 110.1 no . . .
H(13) C(6) H(14) 108.4 no . . .
N(2) C(7) H(16) 108.9 no . . .
N(2) C(7) H(17) 108.9 no . . .
C(8) C(7) H(16) 108.9 no . . .
C(8) C(7) H(17) 108.9 no . . .
H(16) C(7) H(17) 107.7 no . . .
C(8) C(9) H(18) 118.6 no . . .
C(10) C(9) H(18) 118.5 no . . .
C(9) C(10) H(19) 120.6 no . . .
C(11) C(10) H(19) 120.6 no . . .
C(11) C(12) H(20) 120.0 no . . .
C(13) C(12) H(20) 120.1 no . . .
C(8) C(13) H(21) 119.4 no . . .
C(12) C(13) H(21) 119.4 no . . .
C(15) C(16) H(22) 119.4 no . . .
C(17) C(16) H(22) 119.4 no . . .
C(14) C(19) H(23) 119.1 no . . .
C(18) C(19) H(23) 119.1 no . . .
O(4) C(20) H(24) 109.5 no . . .
O(4) C(20) H(25) 109.5 no . . .
O(4) C(20) H(26) 109.5 no . . .
H(24) C(20) H(25) 109.5 no . . .
H(24) C(20) H(26) 109.5 no . . .
H(25) C(20) H(26) 109.5 no . . .
N(3) C(21) H(27) 108.3 no . . .
N(3) C(21) H(28) 108.3 no . . .
C(22) C(21) H(27) 108.4 no . . .
C(22) C(21) H(28) 108.4 no . . .
H(27) C(21) H(28) 107.4 no . . .
C(22) C(23) H(29) 119.5 no . . .
C(24) C(23) H(29) 119.5 no . . .
C(23) C(24) H(30) 120.2 no . . .
C(25) C(24) H(30) 120.2 no . . .
C(25) C(26) H(31) 120.8 no . . .
C(27) C(26) H(31) 120.8 no . . .
C(22) C(27) H(32) 118.9 no . . .
C(26) C(27) H(32) 118.9 no . . .
C(29) C(30) H(33) 119.3 no . . .
C(31) C(30) H(33) 119.3 no . . .
C(28) C(33) H(34) 119.5 no . . .
C(32) C(33) H(34) 119.5 no . . .
O(6) C(34) H(35) 109.5 no . . .
O(6) C(34) H(36) 109.5 no . . .
O(6) C(34) H(37) 109.5 no . . .
H(35) C(34) H(36) 109.5 no . . .
H(35) C(34) H(37) 109.5 no . . .
H(36) C(34) H(37) 109.5 no . . .
N(4) C(35) H(38) 109.6 no . . .
N(4) C(35) H(39) 109.6 no . . .
C(36) C(35) H(38) 109.6 no . . .
C(36) C(35) H(39) 109.6 no . . .
H(38) C(35) H(39) 108.1 no . . .
C(36) C(37) H(40) 119.3 no . . .
C(38) C(37) H(40) 119.3 no . . .
C(37) C(38) H(41) 120.5 no . . .
C(39) C(38) H(41) 120.5 no . . .
C(39) C(40) H(42) 120.2 no . . .
C(41) C(40) H(42) 120.2 no . . .
C(36) C(41) H(43) 119.4 no . . .
C(40) C(41) H(43) 119.4 no . . .
C(43) C(44) H(44) 118.7 no . . .
C(45) C(44) H(44) 118.7 no . . .
C(42) C(47) H(45) 119.0 no . . .
C(46) C(47) H(45) 119.0 no . . .
O(8) C(48) H(46) 109.5 no . . .
O(8) C(48) H(47) 109.5 no . . .
O(8) C(48) H(48) 109.5 no . . .
H(46) C(48) H(47) 109.5 no . . .
H(46) C(48) H(48) 109.5 no . . .
H(47) C(48) H(48) 109.5 no . . .
C(17) C(49) H(49) 109.6 no . . .
C(17) C(49) H(50) 109.6 no . . .
C(32) C(49) H(49) 109.6 no . . .
C(32) C(49) H(50) 109.6 no . . .
H(49) C(49) H(50) 108.1 no . . .
C(31) C(50) H(51) 109.4 no . . .
C(31) C(50) H(52) 109.4 no . . .
C(46) C(50) H(51) 109.4 no . . .
C(46) C(50) H(52) 109.4 no . . .
H(51) C(50) H(52) 108.0 no . . .
C(18) C(51) H(53) 108.8 no . . .
C(18) C(51) H(54) 108.8 no . . .
C(45) C(51) H(53) 108.8 no . . .
C(45) C(51) H(54) 108.8 no . . .
H(53) C(51) H(54) 107.7 no . . .
C(53) C(52) H(55) 109.5 no . . .
C(53) C(52) H(56) 109.5 no . . .
C(53) C(52) H(57) 109.5 no . . .
H(55) C(52) H(56) 109.5 no . . .
H(55) C(52) H(57) 109.5 no . . .
H(56) C(52) H(57) 109.5 no . . .
C(55) C(54) H(58) 109.5 no . . .
C(55) C(54) H(59) 109.5 no . . .
C(55) C(54) H(60) 109.5 no . . .
H(58) C(54) H(59) 109.5 no . . .
H(58) C(54) H(60) 109.5 no . . .
H(59) C(54) H(60) 109.5 no . . .

loop_
_geom_bond_atom_site_label_1
_geom_bond_atom_site_label_2
_geom_bond_distance
_geom_bond_publ_flag
_geom_bond_site_symmetry_1
_geom_bond_site_symmetry_2
Zn(1) O(1) 1.958(3) yes . .
Zn(1) N(1) 2.150(4) yes . .
Zn(1) N(2) 2.292(3) yes . .
Zn(1) N(3) 2.101(3) yes . .
Zn(1) N(4) 2.258(3) yes . .
O(1) C(53) 1.271(5) yes . .
O(2) C(53) 1.241(8) yes . .
O(3) C(11) 1.395(5) yes . .
O(3) C(14) 1.406(7) yes . .
O(4) C(15) 1.372(5) yes . .
O(4) C(20) 1.433(8) yes . .
O(5) C(25) 1.395(7) yes . .
O(5) C(28) 1.410(4) yes . .
O(6) C(29) 1.362(5) yes . .
O(6) C(34) 1.432(6) yes . .
O(7) C(39) 1.400(5) yes . .
O(7) C(42) 1.396(6) yes . .
O(8) C(43) 1.365(7) yes . .
O(8) C(48) 1.433(6) yes . .
O(9) C(55) 1.272(7) yes . .
O(10) C(55) 1.257(8) yes . .
N(1) C(1) 1.479(6) yes . .
N(1) C(3) 1.504(5) yes . .
N(1) C(5) 1.476(6) yes . .
N(2) C(2) 1.488(7) yes . .
N(2) C(7) 1.480(6) yes . .
N(3) C(4) 1.478(7) yes . .
N(3) C(21) 1.503(7) yes . .
N(4) C(6) 1.468(6) yes . .
N(4) C(35) 1.500(8) yes . .
C(1) C(2) 1.512(6) yes . .
C(3) C(4) 1.506(8) yes . .
C(5) C(6) 1.516(8) yes . .
C(7) C(8) 1.500(7) yes . .
C(8) C(9) 1.380(9) yes . .
C(8) C(13) 1.386(5) yes . .
C(9) C(10) 1.385(8) yes . .
C(10) C(11) 1.385(6) yes . .
C(11) C(12) 1.380(8) yes . .
C(12) C(13) 1.398(7) yes . .
C(14) C(15) 1.408(8) yes . .
C(14) C(19) 1.380(6) yes . .
C(15) C(16) 1.385(8) yes . .
C(16) C(17) 1.405(6) yes . .
C(17) C(18) 1.397(7) yes . .
C(17) C(49) 1.526(8) yes . .
C(18) C(19) 1.396(8) yes . .
C(18) C(51) 1.525(6) yes . .
C(21) C(22) 1.511(9) yes . .
C(22) C(23) 1.403(7) yes . .
C(22) C(27) 1.379(6) yes . .
C(23) C(24) 1.393(9) yes . .
C(24) C(25) 1.377(5) yes . .
C(25) C(26) 1.391(7) yes . .
C(26) C(27) 1.401(9) yes . .
C(28) C(29) 1.394(6) yes . .
C(28) C(33) 1.372(6) yes . .
C(29) C(30) 1.399(6) yes . .
C(30) C(31) 1.401(6) yes . .
C(31) C(32) 1.404(6) yes . .
C(31) C(50) 1.516(5) yes . .
C(32) C(33) 1.408(5) yes . .
C(32) C(49) 1.530(6) yes . .
C(35) C(36) 1.506(6) yes . .
C(36) C(37) 1.394(8) yes . .
C(36) C(41) 1.392(6) yes . .
C(37) C(38) 1.393(6) yes . .
C(38) C(39) 1.389(6) yes . .
C(39) C(40) 1.387(7) yes . .
C(40) C(41) 1.389(6) yes . .
C(42) C(43) 1.389(6) yes . .
C(42) C(47) 1.386(8) yes . .
C(43) C(44) 1.396(7) yes . .
C(44) C(45) 1.393(8) yes . .
C(45) C(46) 1.403(6) yes . .
C(45) C(51) 1.508(7) yes . .
C(46) C(47) 1.400(7) yes . .
C(46) C(50) 1.518(8) yes . .
C(52) C(53) 1.510(7) yes . .
C(54) C(55) 1.518(9) yes . .
O(11) H(61) 0.923 no . .
O(11) H(62) 0.927 no . .
O(12) H(63) 0.902 no . .
O(12) H(64) 0.937 no . .
O(13) H(65) 0.879 no . .
O(13) H(66) 0.915 no . .
N(2) H(5) 0.930 no . .
N(3) H(10) 0.930 no . .
N(4) H(15) 0.930 no . .
C(1) H(1) 0.990 no . .
C(1) H(2) 0.990 no . .
C(2) H(3) 0.990 no . .
C(2) H(4) 0.990 no . .
C(3) H(6) 0.990 no . .
C(3) H(7) 0.990 no . .
C(4) H(8) 0.990 no . .
C(4) H(9) 0.990 no . .
C(5) H(11) 0.990 no . .
C(5) H(12) 0.990 no . .
C(6) H(13) 0.990 no . .
C(6) H(14) 0.990 no . .
C(7) H(16) 0.990 no . .
C(7) H(17) 0.990 no . .
C(9) H(18) 0.950 no . .
C(10) H(19) 0.950 no . .
C(12) H(20) 0.950 no . .
C(13) H(21) 0.950 no . .
C(16) H(22) 0.950 no . .
C(19) H(23) 0.950 no . .
C(20) H(24) 0.980 no . .
C(20) H(25) 0.980 no . .
C(20) H(26) 0.980 no . .
C(21) H(27) 0.990 no . .
C(21) H(28) 0.990 no . .
C(23) H(29) 0.950 no . .
C(24) H(30) 0.950 no . .
C(26) H(31) 0.950 no . .
C(27) H(32) 0.950 no . .
C(30) H(33) 0.950 no . .
C(33) H(34) 0.950 no . .
C(34) H(35) 0.980 no . .
C(34) H(36) 0.980 no . .
C(34) H(37) 0.980 no . .
C(35) H(38) 0.990 no . .
C(35) H(39) 0.990 no . .
C(37) H(40) 0.950 no . .
C(38) H(41) 0.950 no . .
C(40) H(42) 0.950 no . .
C(41) H(43) 0.950 no . .
C(44) H(44) 0.950 no . .
C(47) H(45) 0.950 no . .
C(48) H(46) 0.980 no . .
C(48) H(47) 0.980 no . .
C(48) H(48) 0.980 no . .
C(49) H(49) 0.990 no . .
C(49) H(50) 0.990 no . .
C(50) H(51) 0.990 no . .
C(50) H(52) 0.990 no . .
C(51) H(53) 0.990 no . .
C(51) H(54) 0.990 no . .
C(52) H(55) 0.980 no . .
C(52) H(56) 0.980 no . .
C(52) H(57) 0.980 no . .
C(54) H(58) 0.980 no . .
C(54) H(59) 0.980 no . .
C(54) H(60) 0.980 no . .

loop_
_geom_contact_atom_site_label_1
_geom_contact_atom_site_label_2
_geom_contact_distance
_geom_contact_publ_flag
_geom_contact_site_symmetry_1
_geom_contact_site_symmetry_2
O(2) O(2) 3.586(6) ? . 2_665
O(2) N(2) 3.424(5) ? . 2_665
O(2) C(2) 3.343(5) ? . 2_665
O(2) C(40) 3.337(5) ? . 2_765
O(3) C(19) 3.446(4) ? . 2_675
O(5) C(21) 3.398(6) ? . 2_666
O(5) C(22) 3.553(5) ? . 2_666
O(5) C(23) 3.539(5) ? . 2_666
O(5) C(34) 3.399(6) ? . 2_766
O(6) O(6) 3.211(5) ? . 2_766
O(6) C(34) 3.408(7) ? . 2_766
O(7) N(4) 3.540(5) ? . 2_765
O(7) C(5) 3.573(5) ? . 2_765
O(7) C(6) 3.482(5) ? . 2_765
O(7) C(13) 3.254(6) ? . 1_655
O(8) C(6) 3.434(5) ? . 2_765
O(8) C(41) 3.537(7) ? . 2_765
O(9) O(11) 2.770(6) ? . .
O(9) O(11) 2.855(8) ? . 2_656
O(9) O(12) 2.931(7) ? . 2_656
O(10) O(11) 3.562(5) ? . .
O(10) O(13) 2.755(9) ? . .
O(10) N(3) 2.972(5) ? . .
O(10) C(4) 3.571(6) ? . .
O(10) C(6) 3.543(7) ? . .
O(10) C(35) 3.381(5) ? . .
O(11) O(9) 2.770(6) ? . .
O(11) O(9) 2.855(8) ? . 2_656
O(11) O(10) 3.562(5) ? . .
O(11) C(3) 3.496(5) ? . 2_656
O(11) C(4) 3.417(5) ? . .
O(11) C(16) 3.208(7) ? . 2_666
O(11) C(21) 3.582(6) ? . .
O(11) C(49) 3.461(6) ? . 2_666
O(11) C(55) 3.550(7) ? . .
O(12) O(9) 2.931(7) ? . 2_656
O(12) O(13) 2.855(8) ? . 1_455
O(12) C(2) 3.554(6) ? . .
O(12) C(3) 3.539(7) ? . .
O(12) C(4) 3.269(8) ? . .
O(12) C(55) 3.585(7) ? . 2_656
O(13) O(10) 2.755(9) ? . .
O(13) O(12) 2.855(8) ? . 1_655
O(13) C(35) 3.383(9) ? . .
O(13) C(54) 3.484(13) ? . .
O(13) C(54) 3.598(8) ? . 2_756
O(13) C(55) 3.392(11) ? . .
N(2) O(2) 3.424(5) ? . 2_665
N(3) O(10) 2.972(5) ? . .
N(4) O(7) 3.540(5) ? . 2_765
C(2) O(2) 3.343(5) ? . 2_665
C(2) O(12) 3.554(6) ? . .
C(3) O(11) 3.496(5) ? . 2_656
C(3) O(12) 3.539(7) ? . .
C(4) O(10) 3.571(6) ? . .
C(4) O(11) 3.417(5) ? . .
C(4) O(12) 3.269(8) ? . .
C(5) O(7) 3.573(5) ? . 2_765
C(5) C(49) 3.574(6) ? . 1_545
C(6) O(7) 3.482(5) ? . 2_765
C(6) O(8) 3.434(5) ? . 2_765
C(6) O(10) 3.543(7) ? . .
C(9) C(34) 3.576(6) ? . 1_455
C(12) C(47) 3.476(6) ? . 1_455
C(13) O(7) 3.254(6) ? . 1_455
C(16) O(11) 3.208(7) ? . 2_666
C(19) O(3) 3.446(4) ? . 2_675
C(21) O(5) 3.398(6) ? . 2_666
C(21) O(11) 3.582(6) ? . .
C(22) O(5) 3.553(5) ? . 2_666
C(23) O(5) 3.539(5) ? . 2_666
C(23) C(24) 3.586(6) ? . 2_666
C(23) C(25) 3.347(6) ? . 2_666
C(24) C(23) 3.586(6) ? . 2_666
C(25) C(23) 3.347(6) ? . 2_666
C(34) O(5) 3.399(6) ? . 2_766
C(34) O(6) 3.408(7) ? . 2_766
C(34) C(9) 3.576(6) ? . 1_655
C(35) O(10) 3.381(5) ? . .
C(35) O(13) 3.383(9) ? . .
C(40) O(2) 3.337(5) ? . 2_765
C(40) C(40) 3.371(8) ? . 2_765
C(40) C(41) 3.327(7) ? . 2_765
C(41) O(8) 3.537(7) ? . 2_765
C(41) C(40) 3.327(7) ? . 2_765
C(44) C(50) 3.563(5) ? . 2_775
C(45) C(45) 3.523(6) ? . 2_775
C(45) C(46) 3.521(5) ? . 2_775
C(46) C(45) 3.521(5) ? . 2_775
C(47) C(12) 3.476(6) ? . 1_655
C(49) O(11) 3.461(6) ? . 2_666
C(49) C(5) 3.574(6) ? . 1_565
C(50) C(44) 3.563(5) ? . 2_775
C(54) O(13) 3.484(13) ? . .
C(54) O(13) 3.598(8) ? . 2_756
C(55) O(11) 3.550(7) ? . .
C(55) O(12) 3.585(7) ? . 2_656
C(55) O(13) 3.392(11) ? . .
O(2) H(2) 3.022 ? . 2_665
O(2) H(3) 2.737 ? . 2_665
O(2) H(5) 2.671 ? . 2_665
O(2) H(21) 3.079 ? . 2_665
O(2) H(42) 2.474 ? . 2_765
O(3) H(23) 2.859 ? . 2_675
O(3) H(44) 3.118 ? . 2_675
O(3) H(51) 3.429 ? . 1_455
O(3) H(53) 2.731 ? . 2_675
O(4) H(46) 3.044 ? . 2_675
O(4) H(51) 3.143 ? . 1_455
O(5) H(27) 3.173 ? . 2_666
O(5) H(28) 2.971 ? . 2_666
O(5) H(29) 3.457 ? . 2_666
O(5) H(35) 3.023 ? . 2_766
O(5) H(37) 2.884 ? . 2_766
O(6) H(35) 3.277 ? . 2_766
O(6) H(37) 3.169 ? . 2_766
O(7) H(11) 2.853 ? . 2_765
O(7) H(14) 2.977 ? . 2_765
O(7) H(15) 2.785 ? . 2_765
O(7) H(20) 3.582 ? . 1_655
O(7) H(21) 2.816 ? . 1_655
O(7) H(43) 3.387 ? . 2_765
O(8) H(14) 2.509 ? . 2_765
O(8) H(15) 3.497 ? . 2_765
O(8) H(38) 3.135 ? . 2_765
O(8) H(43) 2.633 ? . 2_765
O(8) H(52) 3.598 ? . 2_775
O(9) H(6) 3.372 ? . .
O(9) H(9) 3.518 ? . .
O(9) H(9) 2.817 ? . 2_656
O(9) H(10) 3.560 ? . .
O(9) H(25) 3.521 ? . 2_666
O(9) H(49) 3.464 ? . 1_545
O(9) H(61) 3.035 ? . .
O(9) H(61) 1.988 ? . 2_656
O(9) H(62) 2.050 ? . .
O(9) H(62) 3.174 ? . 2_656
O(9) H(63) 2.841 ? . 2_656
O(9) H(64) 3.501 ? . 2_656
O(10) H(6) 3.145 ? . .
O(10) H(9) 3.443 ? . .
O(10) H(10) 2.053 ? . .
O(10) H(13) 2.672 ? . .
O(10) H(26) 3.471 ? . 2_666
O(10) H(38) 3.356 ? . .
O(10) H(39) 2.722 ? . .
O(10) H(61) 3.524 ? . 2_656
O(10) H(62) 2.682 ? . .
O(10) H(65) 1.986 ? . .
O(10) H(66) 3.163 ? . .
O(11) H(6) 2.975 ? . 2_656
O(11) H(7) 3.218 ? . 2_656
O(11) H(9) 2.496 ? . .
O(11) H(9) 3.369 ? . 2_656
O(11) H(10) 3.519 ? . .
O(11) H(22) 2.296 ? . 2_666
O(11) H(25) 3.597 ? . 2_666
O(11) H(26) 2.996 ? . 2_666
O(11) H(27) 2.710 ? . .
O(11) H(34) 2.814 ? . 2_666
O(11) H(49) 2.600 ? . 2_666
O(11) H(61) 3.096 ? . 2_656
O(11) H(62) 3.270 ? . 2_656
O(12) H(4) 2.592 ? . .
O(12) H(7) 2.892 ? . .
O(12) H(8) 2.679 ? . .
O(12) H(9) 3.205 ? . .
O(12) H(25) 2.902 ? . 1_545
O(12) H(38) 3.505 ? . 1_455
O(12) H(48) 2.818 ? . 2_665
O(12) H(59) 3.055 ? . 2_656
O(12) H(60) 3.103 ? . 1_455
O(12) H(65) 3.323 ? . 1_455
O(12) H(66) 3.440 ? . 1_455
O(13) H(24) 3.576 ? . 2_666
O(13) H(38) 3.137 ? . .
O(13) H(39) 2.761 ? . .
O(13) H(59) 2.648 ? . 2_756
O(13) H(60) 2.852 ? . .
O(13) H(63) 3.545 ? . 1_655
O(13) H(64) 2.129 ? . 1_655
N(3) H(62) 3.194 ? . .
N(4) H(42) 3.324 ? . 2_765
C(1) H(20) 3.429 ? . 2_665
C(1) H(21) 3.590 ? . 2_665
C(1) H(47) 3.397 ? . 2_665
C(1) H(56) 2.943 ? . 2_665
C(2) H(43) 3.478 ? . 1_455
C(2) H(47) 3.597 ? . 2_665
C(2) H(48) 3.553 ? . 2_665
C(2) H(56) 3.443 ? . 2_665
C(2) H(57) 3.507 ? . 2_665
C(3) H(22) 3.587 ? . 1_545
C(3) H(49) 3.335 ? . 1_545
C(3) H(61) 3.210 ? . 2_656
C(3) H(63) 3.425 ? . .
C(4) H(61) 3.476 ? . .
C(4) H(61) 3.548 ? . 2_656
C(4) H(62) 2.973 ? . .
C(4) H(63) 3.509 ? . .
C(5) H(20) 3.118 ? . 2_665
C(5) H(21) 3.489 ? . 2_665
C(5) H(49) 3.516 ? . 1_545
C(5) H(50) 3.061 ? . 1_545
C(5) H(54) 3.297 ? . 1_545
C(6) H(49) 3.563 ? . 1_545
C(6) H(50) 3.014 ? . 1_545
C(7) H(36) 3.210 ? . 1_455
C(8) H(36) 3.233 ? . 1_455
C(8) H(45) 3.476 ? . 1_455
C(9) H(30) 3.145 ? . 2_666
C(9) H(33) 3.565 ? . 1_455
C(9) H(35) 3.171 ? . 1_455
C(9) H(36) 3.164 ? . 1_455
C(10) H(30) 3.347 ? . 2_666
C(10) H(33) 3.560 ? . 1_455
C(11) H(45) 3.098 ? . 1_455
C(11) H(51) 3.576 ? . 1_455
C(11) H(53) 3.266 ? . 2_675
C(12) H(2) 3.189 ? . 2_665
C(12) H(11) 3.060 ? . 2_665
C(12) H(45) 2.769 ? . 1_455
C(12) H(53) 3.006 ? . 2_675
C(13) H(2) 3.102 ? . 2_665
C(13) H(11) 3.110 ? . 2_665
C(13) H(45) 2.980 ? . 1_455
C(14) H(23) 3.208 ? . 2_675
C(16) H(7) 3.295 ? . 1_565
C(16) H(12) 3.430 ? . 1_565
C(17) H(12) 2.685 ? . 1_565
C(18) H(12) 3.011 ? . 1_565
C(18) H(20) 3.513 ? . 2_675
C(19) H(23) 3.197 ? . 2_675
C(20) H(29) 3.439 ? . 2_666
C(20) H(46) 3.299 ? . 2_675
C(20) H(63) 2.929 ? . 1_565
C(21) H(34) 3.372 ? . 2_666
C(21) H(62) 3.343 ? . .
C(22) H(30) 3.565 ? . 2_666
C(23) H(26) 3.367 ? . 2_666
C(24) H(18) 3.306 ? . 2_666
C(24) H(35) 3.147 ? . 2_766
C(25) H(29) 3.437 ? . 2_666
C(25) H(35) 3.462 ? . 2_766
C(26) H(29) 3.589 ? . 2_666
C(27) H(30) 3.449 ? . 2_666
C(28) H(37) 3.371 ? . 2_766
C(29) H(37) 3.523 ? . 2_766
C(32) H(58) 3.161 ? . 1_565
C(33) H(27) 3.291 ? . 2_666
C(34) H(16) 3.306 ? . 1_655
C(34) H(18) 3.211 ? . 1_655
C(34) H(30) 3.380 ? . 2_766
C(35) H(64) 3.527 ? . 1_655
C(35) H(65) 3.485 ? . .
C(35) H(66) 3.365 ? . .
C(36) H(17) 3.407 ? . 1_655
C(36) H(42) 3.518 ? . 2_765
C(37) H(17) 3.557 ? . 1_655
C(38) H(17) 3.406 ? . 1_655
C(39) H(15) 3.407 ? . 2_765
C(39) H(17) 3.046 ? . 1_655
C(39) H(21) 3.192 ? . 1_655
C(39) H(43) 3.384 ? . 2_765
C(40) H(3) 3.152 ? . 1_655
C(40) H(15) 3.113 ? . 2_765
C(40) H(17) 2.759 ? . 1_655
C(40) H(21) 3.253 ? . 1_655
C(40) H(42) 3.423 ? . 2_765
C(40) H(43) 3.323 ? . 2_765
C(40) H(57) 3.552 ? . 2_765
C(41) H(3) 2.953 ? . 1_655
C(41) H(17) 2.972 ? . 1_655
C(41) H(42) 3.178 ? . 2_765
C(41) H(57) 3.342 ? . 2_765
C(42) H(11) 3.532 ? . 2_765
C(42) H(14) 3.247 ? . 2_765
C(42) H(53) 3.553 ? . 2_775
C(42) H(54) 3.285 ? . 2_775
C(43) H(14) 3.086 ? . 2_765
C(43) H(52) 3.318 ? . 2_775
C(43) H(54) 3.356 ? . 2_775
C(44) H(51) 3.392 ? . 2_775
C(44) H(52) 3.154 ? . 2_775
C(44) H(54) 3.589 ? . 2_775
C(46) H(53) 3.333 ? . 2_775
C(47) H(20) 3.501 ? . 1_655
C(47) H(53) 3.070 ? . 2_775
C(47) H(54) 3.394 ? . 2_775
C(48) H(1) 3.341 ? . 2_665
C(48) H(14) 3.269 ? . 2_765
C(48) H(25) 3.286 ? . 2_675
C(48) H(38) 3.335 ? . 2_765
C(48) H(43) 3.251 ? . 2_765
C(48) H(52) 3.572 ? . 2_775
C(48) H(63) 3.325 ? . 2_665
C(49) H(6) 3.207 ? . 1_565
C(49) H(12) 2.738 ? . 1_565
C(49) H(13) 3.349 ? . 1_565
C(49) H(58) 2.982 ? . 1_565
C(49) H(61) 3.423 ? . 2_666
C(50) H(44) 3.373 ? . 2_775
C(50) H(46) 3.318 ? . 2_775
C(51) H(12) 3.138 ? . 1_565
C(51) H(20) 3.152 ? . 2_675
C(52) H(1) 3.497 ? . 2_665
C(52) H(2) 3.164 ? . 2_665
C(52) H(3) 3.080 ? . 2_665
C(52) H(42) 3.517 ? . 2_765
C(52) H(43) 3.521 ? . 2_765
C(53) H(2) 3.369 ? . 2_665
C(53) H(3) 3.298 ? . 2_665
C(53) H(42) 2.960 ? . 2_765
C(54) H(13) 3.120 ? . .
C(54) H(49) 3.381 ? . 1_545
C(54) H(59) 3.426 ? . 2_756
C(54) H(64) 3.331 ? . 1_655
C(54) H(65) 2.843 ? . .
C(54) H(65) 3.518 ? . 2_756
C(55) H(6) 3.195 ? . .
C(55) H(10) 3.041 ? . .
C(55) H(13) 2.938 ? . .
C(55) H(49) 3.447 ? . 1_545
C(55) H(61) 2.788 ? . 2_656
C(55) H(62) 2.681 ? . .
C(55) H(63) 3.461 ? . 2_656
C(55) H(65) 2.557 ? . .
H(1) C(48) 3.341 ? . 2_665
H(1) C(52) 3.497 ? . 2_665
H(1) H(20) 3.264 ? . 2_665
H(1) H(47) 2.574 ? . 2_665
H(1) H(48) 3.256 ? . 2_665
H(1) H(56) 2.726 ? . 2_665
H(1) H(57) 3.449 ? . 2_665
H(2) O(2) 3.022 ? . 2_665
H(2) C(12) 3.189 ? . 2_665
H(2) C(13) 3.102 ? . 2_665
H(2) C(52) 3.164 ? . 2_665
H(2) C(53) 3.369 ? . 2_665
H(2) H(20) 2.827 ? . 2_665
H(2) H(21) 2.653 ? . 2_665
H(2) H(56) 2.430 ? . 2_665
H(2) H(57) 3.417 ? . 2_665
H(3) O(2) 2.737 ? . 2_665
H(3) C(40) 3.152 ? . 1_455
H(3) C(41) 2.953 ? . 1_455
H(3) C(52) 3.080 ? . 2_665
H(3) C(53) 3.298 ? . 2_665
H(3) H(42) 2.960 ? . 1_455
H(3) H(43) 2.606 ? . 1_455
H(3) H(47) 3.255 ? . 2_665
H(3) H(48) 3.258 ? . 2_665
H(3) H(56) 2.936 ? . 2_665
H(3) H(57) 2.658 ? . 2_665
H(4) O(12) 2.592 ? . .
H(4) H(43) 3.524 ? . 1_455
H(4) H(47) 3.550 ? . 2_665
H(4) H(48) 3.127 ? . 2_665
H(4) H(63) 2.916 ? . .
H(4) H(64) 3.062 ? . .
H(5) O(2) 2.671 ? . 2_665
H(5) H(42) 3.572 ? . 1_455
H(6) O(9) 3.372 ? . .
H(6) O(10) 3.145 ? . .
H(6) O(11) 2.975 ? . 2_656
H(6) C(49) 3.207 ? . 1_545
H(6) C(55) 3.195 ? . .
H(6) H(22) 3.279 ? . 1_545
H(6) H(49) 2.499 ? . 1_545
H(6) H(50) 3.254 ? . 1_545
H(6) H(61) 2.547 ? . 2_656
H(6) H(62) 3.389 ? . .
H(6) H(62) 3.575 ? . 2_656
H(7) O(11) 3.218 ? . 2_656
H(7) O(12) 2.892 ? . .
H(7) C(16) 3.295 ? . 1_545
H(7) H(22) 2.957 ? . 1_545
H(7) H(25) 3.128 ? . 1_545
H(7) H(49) 3.369 ? . 1_545
H(7) H(61) 3.202 ? . 2_656
H(7) H(62) 3.594 ? . 2_656
H(7) H(63) 2.599 ? . .
H(8) O(12) 2.679 ? . .
H(8) H(63) 3.114 ? . .
H(8) H(64) 3.426 ? . .
H(9) O(9) 3.518 ? . .
H(9) O(9) 2.817 ? . 2_656
H(9) O(10) 3.443 ? . .
H(9) O(11) 2.496 ? . .
H(9) O(11) 3.369 ? . 2_656
H(9) O(12) 3.205 ? . .
H(9) H(61) 2.488 ? . .
H(9) H(61) 2.955 ? . 2_656
H(9) H(62) 2.150 ? . .
H(9) H(62) 3.378 ? . 2_656
H(9) H(63) 3.413 ? . .
H(10) O(9) 3.560 ? . .
H(10) O(10) 2.053 ? . .
H(10) O(11) 3.519 ? . .
H(10) C(55) 3.041 ? . .
H(10) H(62) 2.813 ? . .
H(11) O(7) 2.853 ? . 2_765
H(11) C(12) 3.060 ? . 2_665
H(11) C(13) 3.110 ? . 2_665
H(11) C(42) 3.532 ? . 2_765
H(11) H(20) 2.429 ? . 2_665
H(11) H(21) 2.523 ? . 2_665
H(11) H(54) 3.315 ? . 1_545
H(12) C(16) 3.430 ? . 1_545
H(12) C(17) 2.685 ? . 1_545
H(12) C(18) 3.011 ? . 1_545
H(12) C(49) 2.738 ? . 1_545
H(12) C(51) 3.138 ? . 1_545
H(12) H(20) 2.959 ? . 2_665
H(12) H(49) 2.817 ? . 1_545
H(12) H(50) 2.329 ? . 1_545
H(12) H(53) 3.309 ? . 1_545
H(12) H(54) 2.605 ? . 1_545
H(13) O(10) 2.672 ? . .
H(13) C(49) 3.349 ? . 1_545
H(13) C(54) 3.120 ? . .
H(13) C(55) 2.938 ? . .
H(13) H(49) 2.985 ? . 1_545
H(13) H(50) 2.801 ? . 1_545
H(13) H(58) 2.911 ? . .
H(13) H(60) 3.002 ? . .
H(14) O(7) 2.977 ? . 2_765
H(14) O(8) 2.509 ? . 2_765
H(14) C(42) 3.247 ? . 2_765
H(14) C(43) 3.086 ? . 2_765
H(14) C(48) 3.269 ? . 2_765
H(14) H(46) 3.364 ? . 2_765
H(14) H(48) 3.250 ? . 2_765
H(14) H(50) 2.769 ? . 1_545
H(14) H(52) 3.423 ? . 1_545
H(14) H(54) 3.155 ? . 1_545
H(15) O(7) 2.785 ? . 2_765
H(15) O(8) 3.497 ? . 2_765
H(15) C(39) 3.407 ? . 2_765
H(15) C(40) 3.113 ? . 2_765
H(15) H(42) 2.424 ? . 2_765
H(16) C(34) 3.306 ? . 1_455
H(16) H(35) 3.518 ? . 1_455
H(16) H(36) 2.849 ? . 1_455
H(16) H(37) 3.048 ? . 1_455
H(17) C(36) 3.407 ? . 1_455
H(17) C(37) 3.557 ? . 1_455
H(17) C(38) 3.406 ? . 1_455
H(17) C(39) 3.046 ? . 1_455
H(17) C(40) 2.759 ? . 1_455
H(17) C(41) 2.972 ? . 1_455
H(17) H(36) 3.045 ? . 1_455
H(17) H(42) 3.028 ? . 1_455
H(17) H(43) 3.369 ? . 1_455
H(18) C(24) 3.306 ? . 2_666
H(18) C(34) 3.211 ? . 1_455
H(18) H(30) 2.427 ? . 2_666
H(18) H(35) 2.732 ? . 1_455
H(18) H(36) 3.030 ? . 1_455
H(18) H(37) 3.369 ? . 1_455
H(19) H(29) 3.341 ? . 2_666
H(19) H(30) 2.874 ? . 2_666
H(20) O(7) 3.582 ? . 1_455
H(20) C(1) 3.429 ? . 2_665
H(20) C(5) 3.118 ? . 2_665
H(20) C(18) 3.513 ? . 2_675
H(20) C(47) 3.501 ? . 1_455
H(20) C(51) 3.152 ? . 2_675
H(20) H(1) 3.264 ? . 2_665
H(20) H(2) 2.827 ? . 2_665
H(20) H(11) 2.429 ? . 2_665
H(20) H(12) 2.959 ? . 2_665
H(20) H(45) 3.011 ? . 1_455
H(20) H(53) 2.413 ? . 2_675
H(20) H(54) 3.241 ? . 2_675
H(21) O(2) 3.079 ? . 2_665
H(21) O(7) 2.816 ? . 1_455
H(21) C(1) 3.590 ? . 2_665
H(21) C(5) 3.489 ? . 2_665
H(21) C(39) 3.192 ? . 1_455
H(21) C(40) 3.253 ? . 1_455
H(21) H(2) 2.653 ? . 2_665
H(21) H(11) 2.523 ? . 2_665
H(21) H(42) 2.962 ? . 1_455
H(21) H(45) 3.329 ? . 1_455
H(22) O(11) 2.296 ? . 2_666
H(22) C(3) 3.587 ? . 1_565
H(22) H(6) 3.279 ? . 1_565
H(22) H(7) 2.957 ? . 1_565
H(22) H(29) 3.352 ? . 2_666
H(22) H(61) 2.904 ? . 2_666
H(22) H(62) 2.897 ? . 2_666
H(23) O(3) 2.859 ? . 2_675
H(23) C(14) 3.208 ? . 2_675
H(23) C(19) 3.197 ? . 2_675
H(23) H(23) 2.858 ? . 2_675
H(24) O(13) 3.576 ? . 2_666
H(24) H(46) 3.371 ? . 2_675
H(24) H(51) 3.509 ? . 1_455
H(24) H(58) 3.554 ? . 1_465
H(24) H(59) 3.444 ? . 1_465
H(24) H(60) 3.542 ? . 1_465
H(24) H(63) 3.210 ? . 1_565
H(24) H(65) 3.174 ? . 2_666
H(25) O(9) 3.521 ? . 2_666
H(25) O(11) 3.597 ? . 2_666
H(25) O(12) 2.902 ? . 1_565
H(25) C(48) 3.286 ? . 2_675
H(25) H(7) 3.128 ? . 1_565
H(25) H(46) 2.935 ? . 2_675
H(25) H(47) 3.402 ? . 2_675
H(25) H(48) 2.993 ? . 2_675
H(25) H(62) 3.565 ? . 2_666
H(25) H(63) 2.003 ? . 1_565
H(25) H(64) 3.304 ? . 1_565
H(26) O(10) 3.471 ? . 2_666
H(26) O(11) 2.996 ? . 2_666
H(26) C(23) 3.367 ? . 2_666
H(26) H(29) 2.610 ? . 2_666
H(26) H(62) 2.952 ? . 2_666
H(26) H(63) 3.325 ? . 1_565
H(27) O(5) 3.173 ? . 2_666
H(27) O(11) 2.710 ? . .
H(27) C(33) 3.291 ? . 2_666
H(27) H(34) 2.497 ? . 2_666
H(27) H(61) 3.272 ? . .
H(27) H(62) 2.641 ? . .
H(28) O(5) 2.971 ? . 2_666
H(28) H(30) 3.533 ? . 2_666
H(28) H(34) 3.504 ? . 2_666
H(28) H(37) 3.589 ? . 1_455
H(29) O(5) 3.457 ? . 2_666
H(29) C(20) 3.439 ? . 2_666
H(29) C(25) 3.437 ? . 2_666
H(29) C(26) 3.589 ? . 2_666
H(29) H(19) 3.341 ? . 2_666
H(29) H(22) 3.352 ? . 2_666
H(29) H(26) 2.610 ? . 2_666
H(29) H(34) 2.909 ? . 2_666
H(30) C(9) 3.145 ? . 2_666
H(30) C(10) 3.347 ? . 2_666
H(30) C(22) 3.565 ? . 2_666
H(30) C(27) 3.449 ? . 2_666
H(30) C(34) 3.380 ? . 2_766
H(30) H(18) 2.427 ? . 2_666
H(30) H(19) 2.874 ? . 2_666
H(30) H(28) 3.533 ? . 2_666
H(30) H(35) 2.481 ? . 2_766
H(30) H(37) 3.534 ? . 2_766
H(33) C(9) 3.565 ? . 1_655
H(33) C(10) 3.560 ? . 1_655
H(34) O(11) 2.814 ? . 2_666
H(34) C(21) 3.372 ? . 2_666
H(34) H(27) 2.497 ? . 2_666
H(34) H(28) 3.504 ? . 2_666
H(34) H(29) 2.909 ? . 2_666
H(34) H(61) 3.197 ? . 2_666
H(34) H(62) 3.466 ? . 2_666
H(35) O(5) 3.023 ? . 2_766
H(35) O(6) 3.277 ? . 2_766
H(35) C(9) 3.171 ? . 1_655
H(35) C(24) 3.147 ? . 2_766
H(35) C(25) 3.462 ? . 2_766
H(35) H(16) 3.518 ? . 1_655
H(35) H(18) 2.732 ? . 1_655
H(35) H(30) 2.481 ? . 2_766
H(36) C(7) 3.210 ? . 1_655
H(36) C(8) 3.233 ? . 1_655
H(36) C(9) 3.164 ? . 1_655
H(36) H(16) 2.849 ? . 1_655
H(36) H(17) 3.045 ? . 1_655
H(36) H(18) 3.030 ? . 1_655
H(37) O(5) 2.884 ? . 2_766
H(37) O(6) 3.169 ? . 2_766
H(37) C(28) 3.371 ? . 2_766
H(37) C(29) 3.523 ? . 2_766
H(37) H(16) 3.048 ? . 1_655
H(37) H(18) 3.369 ? . 1_655
H(37) H(28) 3.589 ? . 1_655
H(37) H(30) 3.534 ? . 2_766
H(37) H(66) 3.183 ? . .
H(38) O(8) 3.135 ? . 2_765
H(38) O(10) 3.356 ? . .
H(38) O(12) 3.505 ? . 1_655
H(38) O(13) 3.137 ? . .
H(38) C(48) 3.335 ? . 2_765
H(38) H(48) 2.681 ? . 2_765
H(38) H(60) 3.041 ? . .
H(38) H(64) 2.758 ? . 1_655
H(38) H(65) 3.251 ? . .
H(38) H(66) 3.351 ? . .
H(39) O(10) 2.722 ? . .
H(39) O(13) 2.761 ? . .
H(39) H(60) 3.587 ? . .
H(39) H(64) 3.489 ? . 1_655
H(39) H(65) 2.797 ? . .
H(39) H(66) 2.645 ? . .
H(42) O(2) 2.474 ? . 2_765
H(42) N(4) 3.324 ? . 2_765
H(42) C(36) 3.518 ? . 2_765
H(42) C(40) 3.423 ? . 2_765
H(42) C(41) 3.178 ? . 2_765
H(42) C(52) 3.517 ? . 2_765
H(42) C(53) 2.960 ? . 2_765
H(42) H(3) 2.960 ? . 1_655
H(42) H(5) 3.572 ? . 1_655
H(42) H(15) 2.424 ? . 2_765
H(42) H(17) 3.028 ? . 1_655
H(42) H(21) 2.962 ? . 1_655
H(42) H(43) 3.313 ? . 2_765
H(42) H(57) 3.034 ? . 2_765
H(43) O(7) 3.387 ? . 2_765
H(43) O(8) 2.633 ? . 2_765
H(43) C(2) 3.478 ? . 1_655
H(43) C(39) 3.384 ? . 2_765
H(43) C(40) 3.323 ? . 2_765
H(43) C(48) 3.251 ? . 2_765
H(43) C(52) 3.521 ? . 2_765
H(43) H(3) 2.606 ? . 1_655
H(43) H(4) 3.524 ? . 1_655
H(43) H(17) 3.369 ? . 1_655
H(43) H(42) 3.313 ? . 2_765
H(43) H(47) 3.506 ? . 2_765
H(43) H(48) 3.000 ? . 2_765
H(43) H(57) 2.591 ? . 2_765
H(44) O(3) 3.118 ? . 2_675
H(44) C(50) 3.373 ? . 2_775
H(44) H(51) 2.950 ? . 2_775
H(44) H(52) 3.108 ? . 2_775
H(45) C(8) 3.476 ? . 1_655
H(45) C(11) 3.098 ? . 1_655
H(45) C(12) 2.769 ? . 1_655
H(45) C(13) 2.980 ? . 1_655
H(45) H(20) 3.011 ? . 1_655
H(45) H(21) 3.329 ? . 1_655
H(45) H(53) 3.100 ? . 2_775
H(46) O(4) 3.044 ? . 2_675
H(46) C(20) 3.299 ? . 2_675
H(46) C(50) 3.318 ? . 2_775
H(46) H(14) 3.364 ? . 2_765
H(46) H(24) 3.371 ? . 2_675
H(46) H(25) 2.935 ? . 2_675
H(46) H(51) 2.927 ? . 2_775
H(46) H(52) 2.778 ? . 2_775
H(46) H(63) 3.480 ? . 2_665
H(47) C(1) 3.397 ? . 2_665
H(47) C(2) 3.597 ? . 2_665
H(47) H(1) 2.574 ? . 2_665
H(47) H(3) 3.255 ? . 2_665
H(47) H(4) 3.550 ? . 2_665
H(47) H(25) 3.402 ? . 2_675
H(47) H(43) 3.506 ? . 2_765
H(47) H(63) 3.550 ? . 2_665
H(48) O(12) 2.818 ? . 2_665
H(48) C(2) 3.553 ? . 2_665
H(48) H(1) 3.256 ? . 2_665
H(48) H(3) 3.258 ? . 2_665
H(48) H(4) 3.127 ? . 2_665
H(48) H(14) 3.250 ? . 2_765
H(48) H(25) 2.993 ? . 2_675
H(48) H(38) 2.681 ? . 2_765
H(48) H(43) 3.000 ? . 2_765
H(48) H(60) 3.387 ? . 2_765
H(48) H(63) 2.526 ? . 2_665
H(48) H(64) 2.706 ? . 2_665
H(49) O(9) 3.464 ? . 1_565
H(49) O(11) 2.600 ? . 2_666
H(49) C(3) 3.335 ? . 1_565
H(49) C(5) 3.516 ? . 1_565
H(49) C(6) 3.563 ? . 1_565
H(49) C(54) 3.381 ? . 1_565
H(49) C(55) 3.447 ? . 1_565
H(49) H(6) 2.499 ? . 1_565
H(49) H(7) 3.369 ? . 1_565
H(49) H(12) 2.817 ? . 1_565
H(49) H(13) 2.985 ? . 1_565
H(49) H(58) 2.579 ? . 1_565
H(49) H(61) 2.455 ? . 2_666
H(49) H(62) 3.526 ? . 2_666
H(50) C(5) 3.061 ? . 1_565
H(50) C(6) 3.014 ? . 1_565
H(50) H(6) 3.254 ? . 1_565
H(50) H(12) 2.329 ? . 1_565
H(50) H(13) 2.801 ? . 1_565
H(50) H(14) 2.769 ? . 1_565
H(50) H(58) 2.840 ? . 1_565
H(51) O(3) 3.429 ? . 1_655
H(51) O(4) 3.143 ? . 1_655
H(51) C(11) 3.576 ? . 1_655
H(51) C(44) 3.392 ? . 2_775
H(51) H(24) 3.509 ? . 1_655
H(51) H(44) 2.950 ? . 2_775
H(51) H(46) 2.927 ? . 2_775
H(51) H(53) 3.428 ? . 2_775
H(52) O(8) 3.598 ? . 2_775
H(52) C(43) 3.318 ? . 2_775
H(52) C(44) 3.154 ? . 2_775
H(52) C(48) 3.572 ? . 2_775
H(52) H(14) 3.423 ? . 1_565
H(52) H(44) 3.108 ? . 2_775
H(52) H(46) 2.778 ? . 2_775
H(53) O(3) 2.731 ? . 2_675
H(53) C(11) 3.266 ? . 2_675
H(53) C(12) 3.006 ? . 2_675
H(53) C(42) 3.553 ? . 2_775
H(53) C(46) 3.333 ? . 2_775
H(53) C(47) 3.070 ? . 2_775
H(53) H(12) 3.309 ? . 1_565
H(53) H(20) 2.413 ? . 2_675
H(53) H(45) 3.100 ? . 2_775
H(53) H(51) 3.428 ? . 2_775
H(54) C(5) 3.297 ? . 1_565
H(54) C(42) 3.285 ? . 2_775
H(54) C(43) 3.356 ? . 2_775
H(54) C(44) 3.589 ? . 2_775
H(54) C(47) 3.394 ? . 2_775
H(54) H(11) 3.315 ? . 1_565
H(54) H(12) 2.605 ? . 1_565
H(54) H(14) 3.155 ? . 1_565
H(54) H(20) 3.241 ? . 2_675
H(56) C(1) 2.943 ? . 2_665
H(56) C(2) 3.443 ? . 2_665
H(56) H(1) 2.726 ? . 2_665
H(56) H(2) 2.430 ? . 2_665
H(56) H(3) 2.936 ? . 2_665
H(57) C(2) 3.507 ? . 2_665
H(57) C(40) 3.552 ? . 2_765
H(57) C(41) 3.342 ? . 2_765
H(57) H(1) 3.449 ? . 2_665
H(57) H(2) 3.417 ? . 2_665
H(57) H(3) 2.658 ? . 2_665
H(57) H(42) 3.034 ? . 2_765
H(57) H(43) 2.591 ? . 2_765
H(58) C(32) 3.161 ? . 1_545
H(58) C(49) 2.982 ? . 1_545
H(58) H(13) 2.911 ? . .
H(58) H(24) 3.554 ? . 1_645
H(58) H(49) 2.579 ? . 1_545
H(58) H(50) 2.840 ? . 1_545
H(58) H(61) 3.373 ? . 2_656
H(59) O(12) 3.055 ? . 2_656
H(59) O(13) 2.648 ? . 2_756
H(59) C(54) 3.426 ? . 2_756
H(59) H(24) 3.444 ? . 1_645
H(59) H(59) 2.976 ? . 2_756
H(59) H(60) 3.127 ? . 2_756
H(59) H(63) 3.325 ? . 2_656
H(59) H(64) 3.592 ? . 1_655
H(59) H(64) 2.878 ? . 2_656
H(59) H(65) 3.152 ? . .
H(59) H(65) 2.585 ? . 2_756
H(59) H(66) 3.384 ? . 2_756
H(60) O(12) 3.103 ? . 1_655
H(60) O(13) 2.852 ? . .
H(60) H(13) 3.002 ? . .
H(60) H(24) 3.542 ? . 1_645
H(60) H(38) 3.041 ? . .
H(60) H(39) 3.587 ? . .
H(60) H(48) 3.387 ? . 2_765
H(60) H(59) 3.127 ? . 2_756
H(60) H(63) 3.050 ? . 1_655
H(60) H(64) 2.391 ? . 1_655
H(60) H(65) 2.400 ? . .
H(61) O(9) 3.035 ? . .
H(61) O(9) 1.988 ? . 2_656
H(61) O(10) 3.524 ? . 2_656
H(61) O(11) 3.096 ? . 2_656
H(61) C(3) 3.210 ? . 2_656
H(61) C(4) 3.476 ? . .
H(61) C(4) 3.548 ? . 2_656
H(61) C(49) 3.423 ? . 2_666
H(61) C(55) 2.788 ? . 2_656
H(61) H(6) 2.547 ? . 2_656
H(61) H(7) 3.202 ? . 2_656
H(61) H(9) 2.488 ? . .
H(61) H(9) 2.955 ? . 2_656
H(61) H(22) 2.904 ? . 2_666
H(61) H(27) 3.272 ? . .
H(61) H(34) 3.197 ? . 2_666
H(61) H(49) 2.455 ? . 2_666
H(61) H(58) 3.373 ? . 2_656
H(61) H(61) 2.789 ? . 2_656
H(61) H(62) 2.576 ? . 2_656
H(62) O(9) 2.050 ? . .
H(62) O(9) 3.174 ? . 2_656
H(62) O(10) 2.682 ? . .
H(62) O(11) 3.270 ? . 2_656
H(62) N(3) 3.194 ? . .
H(62) C(4) 2.973 ? . .
H(62) C(21) 3.343 ? . .
H(62) C(55) 2.681 ? . .
H(62) H(6) 3.389 ? . .
H(62) H(6) 3.575 ? . 2_656
H(62) H(7) 3.594 ? . 2_656
H(62) H(9) 2.150 ? . .
H(62) H(9) 3.378 ? . 2_656
H(62) H(10) 2.813 ? . .
H(62) H(22) 2.897 ? . 2_666
H(62) H(25) 3.565 ? . 2_666
H(62) H(26) 2.952 ? . 2_666
H(62) H(27) 2.641 ? . .
H(62) H(34) 3.466 ? . 2_666
H(62) H(49) 3.526 ? . 2_666
H(62) H(61) 2.576 ? . 2_656
H(62) H(62) 3.163 ? . 2_656
H(63) O(9) 2.841 ? . 2_656
H(63) O(13) 3.545 ? . 1_455
H(63) C(3) 3.425 ? . .
H(63) C(4) 3.509 ? . .
H(63) C(20) 2.929 ? . 1_545
H(63) C(48) 3.325 ? . 2_665
H(63) C(55) 3.461 ? . 2_656
H(63) H(4) 2.916 ? . .
H(63) H(7) 2.599 ? . .
H(63) H(8) 3.114 ? . .
H(63) H(9) 3.413 ? . .
H(63) H(24) 3.210 ? . 1_545
H(63) H(25) 2.003 ? . 1_545
H(63) H(26) 3.325 ? . 1_545
H(63) H(46) 3.480 ? . 2_665
H(63) H(47) 3.550 ? . 2_665
H(63) H(48) 2.526 ? . 2_665
H(63) H(59) 3.325 ? . 2_656
H(63) H(60) 3.050 ? . 1_455
H(64) O(9) 3.501 ? . 2_656
H(64) O(13) 2.129 ? . 1_455
H(64) C(35) 3.527 ? . 1_455
H(64) C(54) 3.331 ? . 1_455
H(64) H(4) 3.062 ? . .
H(64) H(8) 3.426 ? . .
H(64) H(25) 3.304 ? . 1_545
H(64) H(38) 2.758 ? . 1_455
H(64) H(39) 3.489 ? . 1_455
H(64) H(48) 2.706 ? . 2_665
H(64) H(59) 3.592 ? . 1_455
H(64) H(59) 2.878 ? . 2_656
H(64) H(60) 2.391 ? . 1_455
H(64) H(65) 2.516 ? . 1_455
H(64) H(66) 2.782 ? . 1_455
H(65) O(10) 1.986 ? . .
H(65) O(12) 3.323 ? . 1_655
H(65) C(35) 3.485 ? . .
H(65) C(54) 2.843 ? . .
H(65) C(54) 3.518 ? . 2_756
H(65) C(55) 2.557 ? . .
H(65) H(24) 3.174 ? . 2_666
H(65) H(38) 3.251 ? . .
H(65) H(39) 2.797 ? . .
H(65) H(59) 3.152 ? . .
H(65) H(59) 2.585 ? . 2_756
H(65) H(60) 2.400 ? . .
H(65) H(64) 2.516 ? . 1_655
H(66) O(10) 3.163 ? . .
H(66) O(12) 3.440 ? . 1_655
H(66) C(35) 3.365 ? . .
H(66) H(37) 3.183 ? . .
H(66) H(38) 3.351 ? . .
H(66) H(39) 2.645 ? . .
H(66) H(59) 3.384 ? . 2_756
H(66) H(64) 2.782 ? . 1_655

loop_
_geom_torsion_atom_site_label_1
_geom_torsion_atom_site_label_2
_geom_torsion_atom_site_label_3
_geom_torsion_atom_site_label_4
_geom_torsion
_geom_torsion_publ_flag
_geom_torsion_site_symmetry_1
_geom_torsion_site_symmetry_2
_geom_torsion_site_symmetry_3
_geom_torsion_site_symmetry_4
O(1) Zn(1) N(1) C(1) -52.7(4) ? . . . .
O(1) Zn(1) N(1) C(3) -173.2(2) ? . . . .
O(1) Zn(1) N(1) C(5) 68.2(4) ? . . . .
N(1) Zn(1) O(1) C(53) 3.6(4) ? . . . .
O(1) Zn(1) N(2) C(2) 161.3(2) ? . . . .
O(1) Zn(1) N(2) C(7) -66.2(3) ? . . . .
N(2) Zn(1) O(1) C(53) -65.9(3) ? . . . .
O(1) Zn(1) N(3) C(4) 150.7(2) ? . . . .
O(1) Zn(1) N(3) C(21) 31.2(4) ? . . . .
N(3) Zn(1) O(1) C(53) -172.1(2) ? . . . .
O(1) Zn(1) N(4) C(6) -168.3(3) ? . . . .
O(1) Zn(1) N(4) C(35) 64.2(2) ? . . . .
N(4) Zn(1) O(1) C(53) 81.6(3) ? . . . .
N(1) Zn(1) N(2) C(2) 8.1(2) ? . . . .
N(1) Zn(1) N(2) C(7) 140.6(3) ? . . . .
N(2) Zn(1) N(1) C(1) 19.6(2) ? . . . .
N(2) Zn(1) N(1) C(3) -100.8(2) ? . . . .
N(2) Zn(1) N(1) C(5) 140.6(2) ? . . . .
N(1) Zn(1) N(3) C(4) -27.3(2) ? . . . .
N(1) Zn(1) N(3) C(21) -146.8(4) ? . . . .
N(3) Zn(1) N(1) C(1) 123.6(2) ? . . . .
N(3) Zn(1) N(1) C(3) 3.2(2) ? . . . .
N(3) Zn(1) N(1) C(5) -115.4(2) ? . . . .
N(1) Zn(1) N(4) C(6) -16.2(3) ? . . . .
N(1) Zn(1) N(4) C(35) -143.8(2) ? . . . .
N(4) Zn(1) N(1) C(1) -134.3(2) ? . . . .
N(4) Zn(1) N(1) C(3) 105.3(2) ? . . . .
N(4) Zn(1) N(1) C(5) -13.3(2) ? . . . .
N(2) Zn(1) N(3) C(4) 50.9(2) ? . . . .
N(2) Zn(1) N(3) C(21) -68.6(4) ? . . . .
N(3) Zn(1) N(2) C(2) -76.4(3) ? . . . .
N(3) Zn(1) N(2) C(7) 56.2(3) ? . . . .
N(2) Zn(1) N(4) C(6) -68.6(3) ? . . . .
N(2) Zn(1) N(4) C(35) 163.8(2) ? . . . .
N(4) Zn(1) N(2) C(2) 60.7(3) ? . . . .
N(4) Zn(1) N(2) C(7) -166.7(2) ? . . . .
N(3) Zn(1) N(4) C(6) 68.8(3) ? . . . .
N(3) Zn(1) N(4) C(35) -58.7(3) ? . . . .
N(4) Zn(1) N(3) C(4) -106.8(2) ? . . . .
N(4) Zn(1) N(3) C(21) 133.7(3) ? . . . .
Zn(1) O(1) C(53) O(2) 0.3(5) ? . . . .
Zn(1) O(1) C(53) C(52) -179.3(2) ? . . . .
C(11) O(3) C(14) C(15) -80.1(5) ? . . . .
C(11) O(3) C(14) C(19) 102.5(4) ? . . . .
C(14) O(3) C(11) C(10) 35.7(6) ? . . . .
C(14) O(3) C(11) C(12) -146.2(4) ? . . . .
C(20) O(4) C(15) C(14) -171.4(4) ? . . . .
C(20) O(4) C(15) C(16) 9.9(6) ? . . . .
C(25) O(5) C(28) C(29) -75.2(6) ? . . . .
C(25) O(5) C(28) C(33) 104.9(6) ? . . . .
C(28) O(5) C(25) C(24) 162.3(4) ? . . . .
C(28) O(5) C(25) C(26) -20.1(6) ? . . . .
C(34) O(6) C(29) C(28) -175.9(5) ? . . . .
C(34) O(6) C(29) C(30) 4.9(9) ? . . . .
C(39) O(7) C(42) C(43) -100.4(4) ? . . . .
C(39) O(7) C(42) C(47) 78.0(5) ? . . . .
C(42) O(7) C(39) C(38) -9.7(7) ? . . . .
C(42) O(7) C(39) C(40) 170.7(4) ? . . . .
C(48) O(8) C(43) C(42) -175.8(3) ? . . . .
C(48) O(8) C(43) C(44) 5.3(6) ? . . . .
Zn(1) N(1) C(1) C(2) -45.9(3) ? . . . .
Zn(1) N(1) C(3) C(4) 22.8(4) ? . . . .
Zn(1) N(1) C(5) C(6) 41.7(3) ? . . . .
C(1) N(1) C(3) C(4) -95.1(5) ? . . . .
C(3) N(1) C(1) C(2) 68.8(5) ? . . . .
C(1) N(1) C(5) C(6) 161.4(3) ? . . . .
C(5) N(1) C(1) C(2) -165.1(3) ? . . . .
C(3) N(1) C(5) C(6) -71.9(5) ? . . . .
C(5) N(1) C(3) C(4) 139.1(4) ? . . . .
Zn(1) N(2) C(2) C(1) -33.7(4) ? . . . .
Zn(1) N(2) C(7) C(8) 70.3(4) ? . . . .
C(2) N(2) C(7) C(8) -158.4(4) ? . . . .
C(7) N(2) C(2) C(1) -172.4(3) ? . . . .
Zn(1) N(3) C(4) C(3) 48.7(3) ? . . . .
Zn(1) N(3) C(21) C(22) -68.4(4) ? . . . .
C(4) N(3) C(21) C(22) 175.4(3) ? . . . .
C(21) N(3) C(4) C(3) 179.1(3) ? . . . .
Zn(1) N(4) C(6) C(5) 42.1(4) ? . . . .
Zn(1) N(4) C(35) C(36) -89.1(4) ? . . . .
C(6) N(4) C(35) C(36) 145.8(4) ? . . . .
C(35) N(4) C(6) C(5) 174.3(3) ? . . . .
N(1) C(1) C(2) N(2) 54.1(4) ? . . . .
N(1) C(3) C(4) N(3) -51.8(5) ? . . . .
N(1) C(5) C(6) N(4) -58.1(4) ? . . . .
N(2) C(7) C(8) C(9) -112.1(5) ? . . . .
N(2) C(7) C(8) C(13) 69.5(5) ? . . . .
C(7) C(8) C(9) C(10) -176.9(4) ? . . . .
C(7) C(8) C(13) C(12) 176.5(4) ? . . . .
C(9) C(8) C(13) C(12) -1.9(6) ? . . . .
C(13) C(8) C(9) C(10) 1.5(7) ? . . . .
C(8) C(9) C(10) C(11) 0.8(7) ? . . . .
C(9) C(10) C(11) O(3) 175.2(4) ? . . . .
C(9) C(10) C(11) C(12) -2.8(7) ? . . . .
O(3) C(11) C(12) C(13) -175.8(3) ? . . . .
C(10) C(11) C(12) C(13) 2.4(6) ? . . . .
C(11) C(12) C(13) C(8) 0.0(6) ? . . . .
O(3) C(14) C(15) O(4) -6.1(6) ? . . . .
O(3) C(14) C(15) C(16) 172.8(4) ? . . . .
O(3) C(14) C(19) C(18) -177.5(3) ? . . . .
C(15) C(14) C(19) C(18) 5.1(6) ? . . . .
C(19) C(14) C(15) O(4) 171.2(4) ? . . . .
C(19) C(14) C(15) C(16) -9.9(6) ? . . . .
O(4) C(15) C(16) C(17) -176.7(4) ? . . . .
C(14) C(15) C(16) C(17) 4.5(6) ? . . . .
C(15) C(16) C(17) C(18) 5.9(6) ? . . . .
C(15) C(16) C(17) C(49) -169.1(4) ? . . . .
C(16) C(17) C(18) C(19) -10.6(6) ? . . . .
C(16) C(17) C(18) C(51) 168.5(4) ? . . . .
C(16) C(17) C(49) C(32) 92.1(5) ? . . . .
C(18) C(17) C(49) C(32) -82.7(5) ? . . . .
C(49) C(17) C(18) C(19) 164.1(4) ? . . . .
C(49) C(17) C(18) C(51) -16.8(6) ? . . . .
C(17) C(18) C(19) C(14) 5.3(6) ? . . . .
C(17) C(18) C(51) C(45) 105.7(5) ? . . . .
C(19) C(18) C(51) C(45) -75.2(5) ? . . . .
C(51) C(18) C(19) C(14) -173.9(4) ? . . . .
N(3) C(21) C(22) C(23) -122.4(4) ? . . . .
N(3) C(21) C(22) C(27) 64.8(5) ? . . . .
C(21) C(22) C(23) C(24) -172.3(4) ? . . . .
C(21) C(22) C(27) C(26) 171.4(4) ? . . . .
C(23) C(22) C(27) C(26) -1.5(7) ? . . . .
C(27) C(22) C(23) C(24) 0.7(7) ? . . . .
C(22) C(23) C(24) C(25) 1.3(7) ? . . . .
C(23) C(24) C(25) O(5) 175.0(4) ? . . . .
C(23) C(24) C(25) C(26) -2.7(7) ? . . . .
O(5) C(25) C(26) C(27) -175.6(4) ? . . . .
C(24) C(25) C(26) C(27) 1.9(7) ? . . . .
C(25) C(26) C(27) C(22) 0.2(5) ? . . . .
O(5) C(28) C(29) O(6) -1.1(8) ? . . . .
O(5) C(28) C(29) C(30) 178.2(5) ? . . . .
O(5) C(28) C(33) C(32) -177.7(5) ? . . . .
C(29) C(28) C(33) C(32) 2.5(9) ? . . . .
C(33) C(28) C(29) O(6) 178.8(5) ? . . . .
C(33) C(28) C(29) C(30) -2.0(9) ? . . . .
O(6) C(29) C(30) C(31) 177.9(6) ? . . . .
C(28) C(29) C(30) C(31) -1.3(9) ? . . . .
C(29) C(30) C(31) C(32) 4.0(9) ? . . . .
C(29) C(30) C(31) C(50) -171.7(5) ? . . . .
C(30) C(31) C(32) C(33) -3.5(9) ? . . . .
C(30) C(31) C(32) C(49) -179.5(5) ? . . . .
C(30) C(31) C(50) C(46) 80.2(6) ? . . . .
C(32) C(31) C(50) C(46) -95.3(6) ? . . . .
C(50) C(31) C(32) C(33) 171.9(6) ? . . . .
C(50) C(31) C(32) C(49) -4.1(10) ? . . . .
C(31) C(32) C(33) C(28) 0.3(8) ? . . . .
C(31) C(32) C(49) C(17) 100.6(6) ? . . . .
C(33) C(32) C(49) C(17) -75.5(6) ? . . . .
C(49) C(32) C(33) C(28) 176.6(5) ? . . . .
N(4) C(35) C(36) C(37) 94.4(6) ? . . . .
N(4) C(35) C(36) C(41) -81.4(5) ? . . . .
C(35) C(36) C(37) C(38) -172.1(5) ? . . . .
C(35) C(36) C(41) C(40) 173.2(5) ? . . . .
C(37) C(36) C(41) C(40) -2.7(8) ? . . . .
C(41) C(36) C(37) C(38) 3.7(8) ? . . . .
C(36) C(37) C(38) C(39) -0.3(7) ? . . . .
C(37) C(38) C(39) O(7) 176.1(4) ? . . . .
C(37) C(38) C(39) C(40) -4.3(8) ? . . . .
O(7) C(39) C(40) C(41) -175.1(4) ? . . . .
C(38) C(39) C(40) C(41) 5.3(8) ? . . . .
C(39) C(40) C(41) C(36) -1.7(8) ? . . . .
O(7) C(42) C(43) O(8) -4.6(5) ? . . . .
O(7) C(42) C(43) C(44) 174.4(3) ? . . . .
O(7) C(42) C(47) C(46) -172.6(3) ? . . . .
C(43) C(42) C(47) C(46) 5.8(6) ? . . . .
C(47) C(42) C(43) O(8) 177.0(3) ? . . . .
C(47) C(42) C(43) C(44) -4.0(6) ? . . . .
O(8) C(43) C(44) C(45) 177.1(4) ? . . . .
C(42) C(43) C(44) C(45) -1.8(6) ? . . . .
C(43) C(44) C(45) C(46) 5.9(6) ? . . . .
C(43) C(44) C(45) C(51) -172.6(4) ? . . . .
C(44) C(45) C(46) C(47) -4.1(6) ? . . . .
C(44) C(45) C(46) C(50) -179.8(4) ? . . . .
C(44) C(45) C(51) C(18) 86.6(5) ? . . . .
C(46) C(45) C(51) C(18) -91.9(6) ? . . . .
C(51) C(45) C(46) C(47) 174.4(3) ? . . . .
C(51) C(45) C(46) C(50) -1.3(6) ? . . . .
C(45) C(46) C(47) C(42) -1.6(6) ? . . . .
C(45) C(46) C(50) C(31) 92.5(5) ? . . . .
C(47) C(46) C(50) C(31) -83.1(5) ? . . . .
C(50) C(46) C(47) C(42) 174.3(3) ? . . . .
